data_1567963
loop_
_publ_author_name
'Deng, Han'
'Guo, Zilong'
'Wang, Yaxin'
'Li, Ke'
'Zhou, Qin'
'Ge, Chang'
'Xu, Zhanqiang'
'Sato, Sota'
'Ma, Xiaonan'
'Sun, Zhe'

_publ_section_title
;
 Modular Synthesis, Host-Guest Complexation and Solvation-Controlled
 Relaxation of Nanohoops with Donor-Acceptor Structures
;
_journal_name_full 'Chemical Science'
_journal_paper_doi 10.1039/D2SC05804A
_journal_year 2022
_chemical_formula_sum 'C154.4 H88.4 Cl1.2 N2'
_chemical_formula_weight 2014.01
_space_group_crystal_system orthorhombic
_space_group_IT_number 19
_space_group_name_Hall 'P 2ac 2ab'
_space_group_name_H-M_alt 'P 21 21 21'
_atom_sites_solution_hydrogens geom
_audit_creation_method SHELXL-2018/3
_audit_update_record
;
2022-03-21 deposited with the CCDC.	2022-11-08 downloaded from the CCDC.
;
_cell_angle_alpha 90
_cell_angle_beta 90
_cell_angle_gamma 90
_cell_formula_units_Z 4
_cell_length_a 16.6132(6)
_cell_length_b 18.7606(12)
_cell_length_c 32.1149(13)
_cell_measurement_reflns_used 4785
_cell_measurement_temperature 160(2)
_cell_measurement_theta_max 51.4110
_cell_measurement_theta_min 2.7330
_cell_volume 10009.4(8)
_computing_structure_refinement 'SHELXL-2018/3 (Sheldrick, 2018)'
_diffrn_ambient_temperature 160(2)
_diffrn_measured_fraction_theta_full 0.956
_diffrn_measured_fraction_theta_max 0.956
_diffrn_measurement_device_type 'ROD, Synergy Custom system, HyPix'
_diffrn_measurement_method '\w scans'
_diffrn_radiation_type CuK\a
_diffrn_radiation_wavelength 1.54184
_diffrn_reflns_av_R_equivalents 0.0786
_diffrn_reflns_av_unetI/netI 0.1162
_diffrn_reflns_Laue_measured_fraction_full 0.956
_diffrn_reflns_Laue_measured_fraction_max 0.956
_diffrn_reflns_limit_h_max 17
_diffrn_reflns_limit_h_min -17
_diffrn_reflns_limit_k_max 17
_diffrn_reflns_limit_k_min -20
_diffrn_reflns_limit_l_max 30
_diffrn_reflns_limit_l_min -34
_diffrn_reflns_number 25299
_diffrn_reflns_point_group_measured_fraction_full 0.882
_diffrn_reflns_point_group_measured_fraction_max 0.882
_diffrn_reflns_theta_full 57.131
_diffrn_reflns_theta_max 57.131
_diffrn_reflns_theta_min 2.752
_diffrn_source 'Rotating-anode X-ray tube'
_exptl_absorpt_coefficient_mu 0.870
_exptl_crystal_colour 'dark red'
_exptl_crystal_density_diffrn 1.336
_exptl_crystal_description block
_exptl_crystal_F_000 4197
_exptl_crystal_size_max 0.050
_exptl_crystal_size_mid 0.050
_exptl_crystal_size_min 0.050
_refine_diff_density_max 0.243
_refine_diff_density_min -0.270
_refine_diff_density_rms 0.062
_refine_ls_abs_structure_details
;
 Flack x determined using 1877 quotients [(I+)-(I-)]/[(I+)+(I-)]
 (Parsons, Flack and Wagner, Acta Cryst. B69 (2013) 249-259).
;
_refine_ls_abs_structure_Flack 0.09(5)
_refine_ls_extinction_method none
_refine_ls_goodness_of_fit_ref 0.976
_refine_ls_hydrogen_treatment constr
_refine_ls_matrix_type full
_refine_ls_number_parameters 1608
_refine_ls_number_reflns 11961
_refine_ls_number_restraints 585
_refine_ls_restrained_S_all 0.968
_refine_ls_R_factor_all 0.1498
_refine_ls_R_factor_gt 0.0742
_refine_ls_shift/su_max 0.000
_refine_ls_shift/su_mean 0.000
_refine_ls_structure_factor_coef Fsqd
_refine_ls_weighting_details 'w=1/[\s^2^(Fo^2^)+(0.1094P)^2^] where P=(Fo^2^+2Fc^2^)/3'
_refine_ls_weighting_scheme calc
_refine_ls_wR_factor_gt 0.1687
_refine_ls_wR_factor_ref 0.2103
_reflns_Friedel_coverage 0.683
_reflns_Friedel_fraction_full 0.793
_reflns_Friedel_fraction_max 0.793
_reflns_number_gt 6419
_reflns_number_total 11961
_reflns_threshold_expression 'I > 2\s(I)'
_cod_data_source_file d2sc05804a2.cif
_cod_data_source_block 049364_DH_3C60_160_a
_cod_original_formula_sum 'C154.40 H88.40 Cl1.20 N2'
_cod_database_code 1567963
_shelx_shelxl_version_number 2018/3
_shelx_space_group_comment
;
The symmetry employed for this shelxl refinement is uniquely defined
by the following loop, which should always be used as a source of
symmetry information in preference to the above space-group names.
They are only intended as comments.
;
_shelx_estimated_absorpt_t_min 0.958
_shelx_estimated_absorpt_t_max 0.958

loop_
_space_group_symop_operation_xyz
'x, y, z'
'-x+1/2, -y, z+1/2'
'x+1/2, -y+1/2, -z'
'-x, y+1/2, -z+1/2'

loop_
_atom_site_label
_atom_site_type_symbol
_atom_site_fract_x
_atom_site_fract_y
_atom_site_fract_z
_atom_site_U_iso_or_equiv
_atom_site_adp_type
_atom_site_occupancy
_atom_site_site_symmetry_order
_atom_site_calc_flag
_atom_site_refinement_flags_posn
_atom_site_refinement_flags_adp
_atom_site_refinement_flags_occupancy
_atom_site_disorder_assembly
_atom_site_disorder_group
N1 N 0.3151(5) 0.4477(7) 0.4880(2) 0.070(2) Uani 1 1 d . . . . .
C1 C 0.2767(6) 0.5093(8) 0.4814(3) 0.068(3) Uani 1 1 d . . . . .
C2 C 0.3104(6) 0.5744(8) 0.4989(3) 0.079(4) Uani 1 1 d . . . . .
C3 C 0.3822(6) 0.5715(8) 0.5222(3) 0.080(3) Uani 1 1 d . . . . .
H3 H 0.407875 0.526987 0.527142 0.096 Uiso 1 1 calc R U . . .
C4 C 0.4152(8) 0.6337(9) 0.5380(3) 0.088(4) Uani 1 1 d . . . . .
H4 H 0.462530 0.631701 0.554556 0.105 Uiso 1 1 calc R U . . .
C5 C 0.3789(8) 0.7000(9) 0.5295(4) 0.096(4) Uani 1 1 d . . . . .
H5 H 0.403067 0.742596 0.539464 0.115 Uiso 1 1 calc R U . . .
C6 C 0.3067(7) 0.7034(8) 0.5063(3) 0.079(3) Uani 1 1 d . . . . .
C7 C 0.2677(9) 0.7696(8) 0.4965(4) 0.093(4) Uani 1 1 d . . . . .
H7 H 0.290834 0.812496 0.506673 0.112 Uiso 1 1 calc R U . . .
C8 C 0.2000(9) 0.7740(9) 0.4736(4) 0.107(5) Uani 1 1 d . . . . .
H8 H 0.177214 0.819030 0.466949 0.129 Uiso 1 1 calc R U . . .
C9 C 0.1622(8) 0.7079(9) 0.4591(3) 0.085(4) Uani 1 1 d . . . . .
C10 C 0.0902(8) 0.7098(9) 0.4367(4) 0.097(4) Uani 1 1 d . . . . .
H10 H 0.065105 0.754538 0.431767 0.117 Uiso 1 1 calc R U . . .
C11 C 0.0547(8) 0.6498(10) 0.4216(4) 0.099(4) Uani 1 1 d . . . . .
H11 H 0.005930 0.652711 0.406326 0.118 Uiso 1 1 calc R U . . .
C12 C 0.0911(7) 0.5839(8) 0.4290(3) 0.087(4) Uani 1 1 d . . . . .
H12 H 0.066653 0.541576 0.418862 0.104 Uiso 1 1 calc R U . . .
C13 C 0.1641(6) 0.5798(9) 0.4516(3) 0.073(3) Uani 1 1 d . . . . .
C14 C 0.2021(6) 0.5127(9) 0.4582(3) 0.073(3) Uani 1 1 d . . . . .
N2 N 0.1725(5) 0.4519(7) 0.4419(2) 0.073(3) Uani 1 1 d . . . . .
C15 C 0.2725(7) 0.6403(9) 0.4907(3) 0.078(3) Uani 1 1 d . . . . .
C16 C 0.1977(7) 0.6420(9) 0.4667(3) 0.075(3) Uani 1 1 d . . . . .
C17 C 0.3252(6) 0.3223(8) 0.4758(3) 0.062(3) Uani 1 1 d . . . . .
C18 C 0.2848(6) 0.3875(8) 0.4699(3) 0.068(3) Uani 1 1 d . . . . .
C19 C 0.2115(6) 0.3892(8) 0.4472(3) 0.067(3) Uani 1 1 d . . . . .
C20 C 0.1799(6) 0.3251(8) 0.4294(3) 0.073(3) Uani 1 1 d . . . . .
C21 C 0.2155(6) 0.2627(7) 0.4414(3) 0.069(3) Uani 1 1 d . . . . .
H21 H 0.190597 0.218866 0.433988 0.083 Uiso 1 1 calc R U . . .
C22 C 0.2873(6) 0.2611(7) 0.4641(3) 0.070(3) Uani 1 1 d . . . . .
H22 H 0.310163 0.216410 0.471446 0.084 Uiso 1 1 calc R U . . .
C23 C 0.1204(5) 0.3238(7) 0.3938(3) 0.071(3) Uani 1 1 d . . . . .
C24 C 0.1288(6) 0.3711(7) 0.3609(3) 0.080(3) Uani 1 1 d . . . . .
H24 H 0.155327 0.415358 0.365335 0.096 Uiso 1 1 calc R U . . .
C25 C 0.0988(6) 0.3548(8) 0.3215(3) 0.080(3) Uani 1 1 d . . . . .
H25 H 0.105313 0.388000 0.299367 0.096 Uiso 1 1 calc R U . . .
C26 C 0.0593(6) 0.2901(7) 0.3141(3) 0.078(3) Uani 1 1 d . . . . .
C27 C 0.0410(5) 0.2485(7) 0.3490(3) 0.080(3) Uani 1 1 d . . . . .
H27 H 0.006579 0.208462 0.345843 0.096 Uiso 1 1 calc R U . . .
C28 C 0.0717(6) 0.2642(7) 0.3877(3) 0.078(3) Uani 1 1 d . . . . .
H28 H 0.059616 0.233975 0.410582 0.093 Uiso 1 1 calc R U . . .
C29 C 0.0519(6) 0.2641(9) 0.2705(3) 0.086(4) Uani 1 1 d . . . . .
C30 C 0.0546(6) 0.3089(8) 0.2356(3) 0.093(4) Uani 1 1 d . . . . .
H30 H 0.045999 0.358627 0.238785 0.112 Uiso 1 1 calc R U . . .
C31 C 0.0702(6) 0.2799(9) 0.1957(3) 0.090(4) Uani 1 1 d . . . . .
H31 H 0.071934 0.310820 0.172267 0.108 Uiso 1 1 calc R U . . .
C32 C 0.0828(6) 0.2089(9) 0.1901(3) 0.083(4) Uani 1 1 d . . . . .
C33 C 0.0719(5) 0.1633(7) 0.2239(4) 0.085(4) Uani 1 1 d . . . . .
H33 H 0.074690 0.113156 0.219837 0.101 Uiso 1 1 calc R U . . .
C34 C 0.0568(6) 0.1909(9) 0.2640(3) 0.089(4) Uani 1 1 d . . . . .
H34 H 0.049972 0.159160 0.286752 0.107 Uiso 1 1 calc R U . . .
C35 C 0.1262(7) 0.1826(10) 0.1523(3) 0.090(4) Uani 1 1 d . . . . .
C36 C 0.1789(7) 0.2250(8) 0.1310(3) 0.093(4) Uani 1 1 d . . . . .
H36 H 0.174342 0.275314 0.133636 0.111 Uiso 1 1 calc R U . . .
C37 C 0.2400(6) 0.1966(9) 0.1053(3) 0.090(4) Uani 1 1 d . . . . .
H37 H 0.276375 0.228081 0.091738 0.108 Uiso 1 1 calc R U . . .
C38 C 0.2478(7) 0.1238(9) 0.0993(3) 0.075(3) Uani 1 1 d . . . . .
C39 C 0.1854(7) 0.0811(8) 0.1157(3) 0.091(4) Uani 1 1 d . . . . .
H39 H 0.183582 0.031910 0.108845 0.109 Uiso 1 1 calc R U . . .
C40 C 0.1259(6) 0.1097(9) 0.1420(4) 0.090(4) Uani 1 1 d . . . . .
H40 H 0.085129 0.079507 0.152906 0.108 Uiso 1 1 calc R U . . .
C41 C 0.3245(6) 0.0944(8) 0.0853(3) 0.075(3) Uani 1 1 d . . . . .
C42 C 0.3771(7) 0.1328(7) 0.0622(3) 0.087(4) Uani 1 1 d . . . . .
H42 H 0.357498 0.171991 0.046484 0.104 Uiso 1 1 calc R U . . .
C43 C 0.4600(6) 0.1167(7) 0.0608(3) 0.078(3) Uani 1 1 d . . . . .
H43 H 0.495321 0.145794 0.044913 0.094 Uiso 1 1 calc R U . . .
C44 C 0.4898(7) 0.0590(7) 0.0823(3) 0.072(3) Uani 1 1 d . . . . .
C45 C 0.4346(6) 0.0136(7) 0.1011(3) 0.076(3) Uani 1 1 d . . . . .
H45 H 0.453114 -0.029363 0.113429 0.091 Uiso 1 1 calc R U . . .
C46 C 0.3530(6) 0.0296(8) 0.1021(3) 0.080(3) Uani 1 1 d . . . . .
H46 H 0.316230 -0.003222 0.114236 0.096 Uiso 1 1 calc R U . . .
C47 C 0.5771(7) 0.0543(8) 0.0945(3) 0.070(3) Uani 1 1 d . . . . .
C48 C 0.6225(7) 0.1167(7) 0.0993(3) 0.075(3) Uani 1 1 d . . . . .
H48 H 0.603661 0.159556 0.086883 0.090 Uiso 1 1 calc R U . . .
C49 C 0.6929(6) 0.1179(7) 0.1213(3) 0.068(3) Uani 1 1 d . . . . .
H49 H 0.722336 0.161098 0.123608 0.082 Uiso 1 1 calc R U . . .
C50 C 0.7220(6) 0.0560(8) 0.1403(3) 0.068(3) Uani 1 1 d . . . . .
C51 C 0.6828(7) -0.0067(8) 0.1322(3) 0.078(3) Uani 1 1 d . . . . .
H51 H 0.704944 -0.050026 0.142352 0.094 Uiso 1 1 calc R U . . .
C52 C 0.6110(6) -0.0089(7) 0.1093(3) 0.071(3) Uani 1 1 d . . . . .
H52 H 0.585563 -0.053304 0.103868 0.085 Uiso 1 1 calc R U . . .
C53 C 0.7826(6) 0.0598(7) 0.1746(3) 0.077(3) Uani 1 1 d . . . . .
C54 C 0.8339(6) 0.1199(8) 0.1786(3) 0.088(4) Uani 1 1 d . . . . .
H54 H 0.844149 0.148774 0.154860 0.106 Uiso 1 1 calc R U . . .
C55 C 0.8690(6) 0.1373(7) 0.2156(3) 0.093(4) Uani 1 1 d . . . . .
H55 H 0.904529 0.176943 0.216523 0.111 Uiso 1 1 calc R U . . .
C56 C 0.8547(6) 0.0992(9) 0.2523(4) 0.086(4) Uani 1 1 d . . . . .
C57 C 0.8150(7) 0.0343(9) 0.2473(3) 0.090(4) Uani 1 1 d . . . . .
H57 H 0.812602 0.001645 0.269818 0.108 Uiso 1 1 calc R U . . .
C58 C 0.7782(6) 0.0166(7) 0.2087(3) 0.084(3) Uani 1 1 d . . . . .
H58 H 0.749319 -0.026936 0.206630 0.101 Uiso 1 1 calc R U . . .
C59 C 0.8653(6) 0.1262(10) 0.2944(4) 0.090(4) Uani 1 1 d . . . . .
C60 C 0.8518(5) 0.1976(10) 0.3003(3) 0.089(4) Uani 1 1 d . . . . .
H60 H 0.855245 0.228873 0.277051 0.107 Uiso 1 1 calc R U . . .
C61 C 0.8329(5) 0.2260(8) 0.3397(3) 0.089(4) Uani 1 1 d . . . . .
H61 H 0.823417 0.275653 0.342624 0.107 Uiso 1 1 calc R U . . .
C62 C 0.8282(6) 0.1822(10) 0.3740(3) 0.088(4) Uani 1 1 d . . . . .
C63 C 0.8524(6) 0.1114(10) 0.3693(4) 0.100(5) Uani 1 1 d . . . . .
H63 H 0.855880 0.081562 0.393140 0.119 Uiso 1 1 calc R U . . .
C64 C 0.8719(6) 0.0835(8) 0.3296(4) 0.101(4) Uani 1 1 d . . . . .
H64 H 0.889369 0.035476 0.326994 0.122 Uiso 1 1 calc R U . . .
C65 C 0.7836(6) 0.2067(9) 0.4105(3) 0.081(4) Uani 1 1 d . . . . .
C66 C 0.7750(6) 0.2783(9) 0.4209(3) 0.089(4) Uani 1 1 d . . . . .
H66 H 0.812665 0.311744 0.410244 0.107 Uiso 1 1 calc R U . . .
C67 C 0.7141(6) 0.3020(7) 0.4460(3) 0.085(4) Uani 1 1 d . . . . .
H67 H 0.710576 0.350991 0.453164 0.102 Uiso 1 1 calc R U . . .
C68 C 0.6564(6) 0.2530(10) 0.4613(3) 0.081(4) Uani 1 1 d . . . . .
C69 C 0.6682(6) 0.1829(8) 0.4548(3) 0.069(3) Uani 1 1 d . . . . .
H69 H 0.633046 0.149477 0.467625 0.083 Uiso 1 1 calc R U . . .
C70 C 0.7295(6) 0.1587(7) 0.4304(3) 0.081(4) Uani 1 1 d . . . . .
H70 H 0.736211 0.108845 0.426589 0.097 Uiso 1 1 calc R U . . .
C71 C 0.5777(6) 0.2831(7) 0.4779(3) 0.071(3) Uani 1 1 d . . . . .
C72 C 0.5486(6) 0.3491(7) 0.4658(3) 0.074(3) Uani 1 1 d . . . . .
H72 H 0.584378 0.383053 0.453995 0.089 Uiso 1 1 calc R U . . .
C73 C 0.4669(6) 0.3667(7) 0.4706(3) 0.076(3) Uani 1 1 d . . . . .
H73 H 0.447982 0.412589 0.462752 0.091 Uiso 1 1 calc R U . . .
C74 C 0.4138(6) 0.3165(7) 0.4870(3) 0.071(3) Uani 1 1 d . . . . .
C75 C 0.4440(6) 0.2553(7) 0.5045(3) 0.073(3) Uani 1 1 d . . . . .
H75 H 0.409172 0.224354 0.519477 0.087 Uiso 1 1 calc R U . . .
C76 C 0.5257(6) 0.2380(7) 0.5004(3) 0.077(3) Uani 1 1 d . . . . .
H76 H 0.545983 0.195688 0.512849 0.092 Uiso 1 1 calc R U . . .
C1F C 0.4569(8) 0.3684(6) 0.2808(4) 0.089(3) Uani 1 1 d . . . . .
C2F C 0.4217(7) 0.3526(6) 0.2399(3) 0.079(3) Uani 1 1 d . . . . .
C3F C 0.4845(6) 0.3236(7) 0.2124(4) 0.077(3) Uani 1 1 d . . . . .
C4F C 0.5603(7) 0.3238(7) 0.2372(4) 0.082(3) Uani 1 1 d . . . . .
C5F C 0.5450(6) 0.3501(6) 0.2791(4) 0.080(3) Uani 1 1 d . . . . .
C6F C 0.5814(8) 0.3221(8) 0.3130(4) 0.086(4) Uani 1 1 d . . . . .
C7F C 0.5362(7) 0.3113(8) 0.3507(4) 0.082(3) Uani 1 1 d . . . . .
C8F C 0.4546(8) 0.3282(7) 0.3519(3) 0.084(3) Uani 1 1 d . . . . .
C9F C 0.4150(7) 0.3594(7) 0.3155(4) 0.086(4) Uani 1 1 d . . . . .
C10F C 0.3333(6) 0.3300(7) 0.3127(4) 0.088(4) Uani 1 1 d . . . . .
C11F C 0.2987(7) 0.3116(8) 0.2751(4) 0.083(4) Uani 1 1 d . . . . .
C12F C 0.3436(6) 0.3225(7) 0.2370(4) 0.082(3) Uani 1 1 d . . . . .
C13F C 0.3289(7) 0.2660(8) 0.2089(4) 0.086(4) Uani 1 1 d . . . . .
C14F C 0.3878(8) 0.2383(9) 0.1840(3) 0.087(4) Uani 1 1 d . . . . .
C15F C 0.4679(7) 0.2692(8) 0.1866(3) 0.079(4) Uani 1 1 d . . . . .
C16F C 0.5231(9) 0.2132(9) 0.1808(3) 0.093(4) Uani 1 1 d . . . . .
C17F C 0.5932(9) 0.2103(10) 0.2031(4) 0.100(5) Uani 1 1 d . . . . .
C18F C 0.6124(7) 0.2665(8) 0.2320(4) 0.086(4) Uani 1 1 d . . . . .
C19F C 0.6522(6) 0.2384(9) 0.2680(4) 0.082(4) Uani 1 1 d . . . . .
C20F C 0.6369(7) 0.2644(9) 0.3070(4) 0.088(4) Uani 1 1 d . . . . .
C21F C 0.6257(7) 0.2189(11) 0.3420(4) 0.093(4) Uani 1 1 d . . . . .
C22F C 0.5620(7) 0.2461(10) 0.3693(3) 0.098(5) Uani 1 1 d . . . . .
C23F C 0.5095(7) 0.2016(10) 0.3887(3) 0.089(4) Uani 1 1 d . . . . .
C24F C 0.4257(8) 0.2190(9) 0.3908(3) 0.081(4) Uani 1 1 d . . . . .
C25F C 0.3991(7) 0.2807(8) 0.3728(3) 0.083(4) Uani 1 1 d . . . . .
C26F C 0.3234(8) 0.2824(9) 0.3485(3) 0.089(4) Uani 1 1 d . . . . .
C27F C 0.2796(7) 0.2202(9) 0.3445(4) 0.087(4) Uani 1 1 d . U . . .
C28F C 0.2440(5) 0.2023(9) 0.3050(4) 0.080(4) Uani 1 1 d . . . . .
C29F C 0.2534(6) 0.2463(9) 0.2713(4) 0.081(4) Uani 1 1 d . . . . .
C30F C 0.2705(7) 0.2198(11) 0.2307(4) 0.098(4) Uani 1 1 d . . . . .
C31F C 0.2766(7) 0.1496(11) 0.2246(4) 0.095(4) Uani 1 1 d . . . . .
C32F C 0.3403(7) 0.1188(9) 0.1974(4) 0.092(4) Uani 1 1 d . . . . .
C33F C 0.3949(8) 0.1619(9) 0.1780(3) 0.088(4) Uani 1 1 d . . . . .
C34F C 0.4786(7) 0.1429(10) 0.1768(3) 0.082(4) Uani 1 1 d . . . . .
C35F C 0.5061(7) 0.0817(8) 0.1948(3) 0.083(4) Uani 1 1 d . . . . .
C36F C 0.5815(8) 0.0831(10) 0.2184(4) 0.097(4) Uani 1 1 d . . . . .
C37F C 0.6226(7) 0.1444(10) 0.2230(4) 0.090(4) Uani 1 1 d . . . . .
C38F C 0.6594(6) 0.1635(9) 0.2621(4) 0.082(4) Uani 1 1 d . . . . .
C39F C 0.6491(6) 0.1180(8) 0.2955(4) 0.084(4) Uani 1 1 d . . . . .
C40F C 0.6325(7) 0.1490(11) 0.3366(4) 0.092(4) Uani 1 1 d . . . . .
C41F C 0.5752(7) 0.0975(9) 0.3579(4) 0.091(4) Uani 1 1 d . . . . .
C42F C 0.5172(8) 0.1241(9) 0.3827(3) 0.086(4) Uani 1 1 d . . . . .
C43F C 0.4365(8) 0.0956(8) 0.3806(3) 0.085(4) Uani 1 1 d . . . . .
C44F C 0.3802(9) 0.1538(10) 0.3857(3) 0.100(4) Uani 1 1 d . . . . .
C45F C 0.3105(8) 0.1545(10) 0.3641(4) 0.103(5) Uani 1 1 d . U . . .
C46F C 0.2903(7) 0.0970(8) 0.3352(4) 0.083(4) Uani 1 1 d . . . . .
C47F C 0.2510(5) 0.1259(8) 0.2990(4) 0.077(3) Uani 1 1 d . . . . .
C48F C 0.2666(6) 0.0995(8) 0.2597(4) 0.081(3) Uani 1 1 d . . . . .
C49F C 0.3213(7) 0.0411(7) 0.2546(4) 0.087(4) Uani 1 1 d . . . . .
C50F C 0.3671(7) 0.0517(7) 0.2167(3) 0.081(3) Uani 1 1 d . . . . .
C51F C 0.4484(8) 0.0351(7) 0.2151(4) 0.087(4) Uani 1 1 d . . . . .
C52F C 0.4891(8) 0.0067(7) 0.2517(5) 0.097(4) Uani 1 1 d . . . . .
C53F C 0.5708(7) 0.0365(7) 0.2548(5) 0.092(4) Uani 1 1 d . . . . .
C54F C 0.6047(7) 0.0509(8) 0.2920(4) 0.086(3) Uani 1 1 d . . . . .
C55F C 0.5593(7) 0.0410(7) 0.3300(4) 0.083(3) Uani 1 1 d . . . . .
C56F C 0.4818(7) 0.0127(7) 0.3280(4) 0.081(3) Uani 1 1 d . . . . .
C57F C 0.4187(7) 0.0396(7) 0.3544(4) 0.083(4) Uani 1 1 d . . . . .
C58F C 0.3431(8) 0.0400(7) 0.3304(4) 0.084(4) Uani 1 1 d . . . . .
C59F C 0.3600(6) 0.0127(6) 0.2882(4) 0.077(3) Uani 1 1 d . . . . .
C60F C 0.4480(8) -0.0057(6) 0.2865(4) 0.087(3) Uani 1 1 d . . . . .
C1C C 0.9147(14) 0.4145(18) 0.3174(8) 0.144(8) Uani 0.4 1 d D U P A 1
H1C H 0.930400 0.365093 0.308941 0.173 Uiso 0.4 1 calc R U P A 1
Cl1C Cl 0.8123(6) 0.4283(7) 0.3044(4) 0.144(4) Uani 0.4 1 d D U P A 1
Cl2C Cl 0.9779(7) 0.4768(6) 0.2907(4) 0.150(4) Uani 0.4 1 d D U P A 1
Cl3C Cl 0.9277(6) 0.4230(5) 0.3707(3) 0.130(3) Uani 0.4 1 d D U P A 1
C1H C 0.224(3) 0.434(5) 0.129(2) 0.31(3) Uani 0.46(2) 1 d D U P B 1
H1H1 H 0.198417 0.425135 0.155895 0.464 Uiso 0.46(2) 1 calc R U P B 1
H1H2 H 0.222227 0.484650 0.122388 0.464 Uiso 0.46(2) 1 calc R U P B 1
H1H3 H 0.195237 0.406981 0.107233 0.464 Uiso 0.46(2) 1 calc R U P B 1
C2H C 0.313(3) 0.408(4) 0.1305(17) 0.211(16) Uani 0.46(2) 1 d D U P B 1
H2H1 H 0.342719 0.434889 0.152318 0.253 Uiso 0.46(2) 1 calc R U P B 1
H2H2 H 0.315622 0.356911 0.137103 0.253 Uiso 0.46(2) 1 calc R U P B 1
C3H C 0.350(3) 0.423(3) 0.088(2) 0.221(16) Uani 0.46(2) 1 d D U P B 1
H3H1 H 0.306463 0.432178 0.067972 0.265 Uiso 0.46(2) 1 calc R U P B 1
H3H2 H 0.384011 0.465801 0.089956 0.265 Uiso 0.46(2) 1 calc R U P B 1
C4H C 0.400(3) 0.362(3) 0.072(2) 0.212(15) Uani 0.46(2) 1 d D U P B 1
H4H1 H 0.379819 0.347673 0.044635 0.254 Uiso 0.46(2) 1 calc R U P B 1
H4H2 H 0.394375 0.321090 0.091352 0.254 Uiso 0.46(2) 1 calc R U P B 1
C5H C 0.488(3) 0.381(3) 0.069(2) 0.239(18) Uani 0.46(2) 1 d D U P B 1
H5H1 H 0.496002 0.425879 0.084016 0.287 Uiso 0.46(2) 1 calc R U P B 1
H5H2 H 0.498190 0.391242 0.038879 0.287 Uiso 0.46(2) 1 calc R U P B 1
C6H C 0.552(3) 0.330(3) 0.0827(19) 0.24(2) Uani 0.46(2) 1 d D U P B 1
H6H1 H 0.605162 0.351400 0.077818 0.363 Uiso 0.46(2) 1 calc R U P B 1
H6H2 H 0.545558 0.320311 0.112498 0.363 Uiso 0.46(2) 1 calc R U P B 1
H6H3 H 0.547762 0.285427 0.067038 0.363 Uiso 0.46(2) 1 calc R U P B 1
C11H C 0.254(3) 0.439(4) 0.1445(16) 0.24(2) Uani 0.54(2) 1 d D U P B 2
H1H4 H 0.224242 0.407045 0.162823 0.362 Uiso 0.54(2) 1 calc R U P B 2
H1H5 H 0.296579 0.463220 0.160377 0.362 Uiso 0.54(2) 1 calc R U P B 2
H1H6 H 0.216985 0.475361 0.133219 0.362 Uiso 0.54(2) 1 calc R U P B 2
C12H C 0.292(3) 0.397(3) 0.1082(16) 0.227(16) Uani 0.54(2) 1 d D U P B 2
H2H3 H 0.328229 0.359835 0.119795 0.272 Uiso 0.54(2) 1 calc R U P B 2
H2H4 H 0.248612 0.371980 0.092629 0.272 Uiso 0.54(2) 1 calc R U P B 2
C13H C 0.338(3) 0.444(3) 0.0789(19) 0.224(15) Uani 0.54(2) 1 d D U P B 2
H3H3 H 0.306099 0.449294 0.053217 0.268 Uiso 0.54(2) 1 calc R U P B 2
H3H4 H 0.343290 0.491197 0.091881 0.268 Uiso 0.54(2) 1 calc R U P B 2
C14H C 0.421(2) 0.419(2) 0.0667(16) 0.228(15) Uani 0.54(2) 1 d D U P B 2
H4H3 H 0.431992 0.438684 0.038666 0.274 Uiso 0.54(2) 1 calc R U P B 2
H4H4 H 0.459434 0.441841 0.086078 0.274 Uiso 0.54(2) 1 calc R U P B 2
C15H C 0.440(3) 0.341(2) 0.065(2) 0.239(17) Uani 0.54(2) 1 d D U P B 2
H5H3 H 0.396330 0.316092 0.050719 0.287 Uiso 0.54(2) 1 calc R U P B 2
H5H4 H 0.442087 0.322990 0.094345 0.287 Uiso 0.54(2) 1 calc R U P B 2
C16H C 0.519(2) 0.325(2) 0.0442(12) 0.163(14) Uani 0.54(2) 1 d D U P B 2
H6H4 H 0.528434 0.273678 0.044350 0.245 Uiso 0.54(2) 1 calc R U P B 2
H6H5 H 0.517184 0.342344 0.015362 0.245 Uiso 0.54(2) 1 calc R U P B 2
H6H6 H 0.562973 0.349246 0.059018 0.245 Uiso 0.54(2) 1 calc R U P B 2
C1I C 0.909(3) 0.504(2) 0.0442(15) 0.240(13) Uani 0.53(2) 1 d D U P C 1
H1I1 H 0.946328 0.535094 0.059074 0.361 Uiso 0.53(2) 1 calc R U P C 1
H1I2 H 0.906478 0.457451 0.058099 0.361 Uiso 0.53(2) 1 calc R U P C 1
H1I3 H 0.927378 0.497469 0.015440 0.361 Uiso 0.53(2) 1 calc R U P C 1
C2I C 0.826(3) 0.537(3) 0.044(2) 0.244(11) Uani 0.53(2) 1 d D U P C 1
H2I1 H 0.809344 0.544981 0.073266 0.293 Uiso 0.53(2) 1 calc R U P C 1
H2I2 H 0.830158 0.584835 0.030782 0.293 Uiso 0.53(2) 1 calc R U P C 1
C3I C 0.760(3) 0.498(3) 0.023(2) 0.243(11) Uani 0.53(2) 1 d D U P C 1
H3I1 H 0.749109 0.454325 0.039346 0.291 Uiso 0.53(2) 1 calc R U P C 1
H3I2 H 0.781484 0.481369 -0.004516 0.291 Uiso 0.53(2) 1 calc R U P C 1
C4I C 0.681(3) 0.533(3) 0.015(2) 0.243(11) Uani 0.53(2) 1 d D U P C 1
H4I1 H 0.692666 0.574183 -0.004056 0.292 Uiso 0.53(2) 1 calc R U P C 1
H4I2 H 0.663596 0.553964 0.041503 0.292 Uiso 0.53(2) 1 calc R U P C 1
C5I C 0.610(3) 0.495(2) -0.0033(17) 0.245(11) Uani 0.53(2) 1 d D U P C 1
H5I1 H 0.596031 0.454568 0.014786 0.294 Uiso 0.53(2) 1 calc R U P C 1
H5I2 H 0.624264 0.476474 -0.031098 0.294 Uiso 0.53(2) 1 calc R U P C 1
C6I C 0.537(3) 0.544(2) -0.0075(17) 0.251(13) Uani 0.53(2) 1 d D U P C 1
H6I1 H 0.491771 0.516526 -0.019338 0.377 Uiso 0.53(2) 1 calc R U P C 1
H6I2 H 0.521418 0.561868 0.019985 0.377 Uiso 0.53(2) 1 calc R U P C 1
H6I3 H 0.549656 0.583777 -0.025906 0.377 Uiso 0.53(2) 1 calc R U P C 1
C11I C 0.923(3) 0.552(3) 0.0756(16) 0.241(13) Uani 0.47(2) 1 d D U P C 2
H1I4 H 0.905808 0.601785 0.077919 0.361 Uiso 0.47(2) 1 calc R U P C 2
H1I5 H 0.971203 0.549344 0.057912 0.361 Uiso 0.47(2) 1 calc R U P C 2
H1I6 H 0.935985 0.533477 0.103358 0.361 Uiso 0.47(2) 1 calc R U P C 2
C12I C 0.855(3) 0.507(3) 0.056(2) 0.245(11) Uani 0.47(2) 1 d D U P C 2
H2I3 H 0.877719 0.480335 0.032312 0.294 Uiso 0.47(2) 1 calc R U P C 2
H2I4 H 0.837068 0.471851 0.077042 0.294 Uiso 0.47(2) 1 calc R U P C 2
C13I C 0.782(3) 0.548(3) 0.041(2) 0.245(11) Uani 0.47(2) 1 d D U P C 2
H3I3 H 0.757624 0.571079 0.065577 0.293 Uiso 0.47(2) 1 calc R U P C 2
H3I4 H 0.801716 0.586218 0.022503 0.293 Uiso 0.47(2) 1 calc R U P C 2
C14I C 0.716(3) 0.509(3) 0.018(2) 0.244(11) Uani 0.47(2) 1 d D U P C 2
H4I3 H 0.739447 0.487860 -0.007184 0.293 Uiso 0.47(2) 1 calc R U P C 2
H4I4 H 0.697335 0.469551 0.036192 0.293 Uiso 0.47(2) 1 calc R U P C 2
C15I C 0.646(3) 0.553(3) 0.006(2) 0.246(11) Uani 0.47(2) 1 d D U P C 2
H5I3 H 0.667590 0.600484 -0.001762 0.295 Uiso 0.47(2) 1 calc R U P C 2
H5I4 H 0.614725 0.561307 0.032315 0.295 Uiso 0.47(2) 1 calc R U P C 2
C16I C 0.585(4) 0.534(3) -0.0262(19) 0.255(13) Uani 0.47(2) 1 d D U P C 2
H6I4 H 0.544600 0.572351 -0.028161 0.383 Uiso 0.47(2) 1 calc R U P C 2
H6I5 H 0.612112 0.529103 -0.053165 0.383 Uiso 0.47(2) 1 calc R U P C 2
H6I6 H 0.558703 0.489523 -0.018738 0.383 Uiso 0.47(2) 1 calc R U P C 2
C1J C 0.665(4) 0.345(6) 0.128(3) 0.278(15) Uani 0.4 1 d D U P D 1
H1J1 H 0.631052 0.305554 0.136625 0.417 Uiso 0.4 1 calc R U P D 1
H1J2 H 0.637582 0.390354 0.132408 0.417 Uiso 0.4 1 calc R U P D 1
H1J3 H 0.677589 0.340007 0.097914 0.417 Uiso 0.4 1 calc R U P D 1
C2J C 0.745(3) 0.344(4) 0.153(3) 0.281(10) Uani 0.4 1 d D U P D 1
H2J1 H 0.731597 0.347202 0.182938 0.337 Uiso 0.4 1 calc R U P D 1
H2J2 H 0.771444 0.297057 0.148582 0.337 Uiso 0.4 1 calc R U P D 1
C3J C 0.807(3) 0.401(4) 0.144(3) 0.281(10) Uani 0.4 1 d D U P D 1
H3J1 H 0.782848 0.448403 0.149103 0.337 Uiso 0.4 1 calc R U P D 1
H3J2 H 0.821641 0.398687 0.113805 0.337 Uiso 0.4 1 calc R U P D 1
C4J C 0.883(3) 0.390(3) 0.171(2) 0.277(10) Uani 0.4 1 d D U P D 1
H4J1 H 0.866134 0.386547 0.200560 0.332 Uiso 0.4 1 calc R U P D 1
H4J2 H 0.909128 0.345051 0.163202 0.332 Uiso 0.4 1 calc R U P D 1
C5J C 0.943(3) 0.449(3) 0.167(2) 0.270(12) Uani 0.4 1 d D U P D 1
H5J1 H 0.975026 0.448653 0.193067 0.324 Uiso 0.4 1 calc R U P D 1
H5J2 H 0.979594 0.435576 0.144339 0.324 Uiso 0.4 1 calc R U P D 1
C6J C 0.921(3) 0.524(3) 0.160(2) 0.268(16) Uani 0.4 1 d D U P D 1
H6J1 H 0.970006 0.553311 0.158337 0.402 Uiso 0.4 1 calc R U P D 1
H6J2 H 0.891532 0.528269 0.133412 0.402 Uiso 0.4 1 calc R U P D 1
H6J3 H 0.886922 0.541465 0.182586 0.402 Uiso 0.4 1 calc R U P D 1
C11J C 0.702(3) 0.348(4) 0.131(3) 0.289(13) Uani 0.6 1 d D U P E 2
H1J4 H 0.666322 0.361171 0.153751 0.434 Uiso 0.6 1 calc R U P E 2
H1J5 H 0.679051 0.308052 0.115320 0.434 Uiso 0.6 1 calc R U P E 2
H1J6 H 0.709554 0.388794 0.112247 0.434 Uiso 0.6 1 calc R U P E 2
C12J C 0.783(3) 0.326(2) 0.1483(17) 0.283(10) Uani 0.6 1 d D U P E 2
H2J3 H 0.812380 0.301440 0.125790 0.339 Uiso 0.6 1 calc R U P E 2
H2J4 H 0.772410 0.290300 0.170324 0.339 Uiso 0.6 1 calc R U P E 2
C13J C 0.838(3) 0.381(3) 0.1664(14) 0.284(10) Uani 0.6 1 d D U P E 2
H3J3 H 0.894529 0.370831 0.158235 0.340 Uiso 0.6 1 calc R U P E 2
H3J4 H 0.824083 0.429095 0.155380 0.340 Uiso 0.6 1 calc R U P E 2
C14J C 0.831(3) 0.381(2) 0.2127(13) 0.276(10) Uani 0.6 1 d D U P E 2
H4J3 H 0.851309 0.335114 0.223277 0.331 Uiso 0.6 1 calc R U P E 2
H4J4 H 0.773555 0.384796 0.220123 0.331 Uiso 0.6 1 calc R U P E 2
C15J C 0.876(2) 0.440(2) 0.2349(13) 0.271(10) Uani 0.6 1 d D U P E 2
H5J3 H 0.852950 0.487533 0.228142 0.326 Uiso 0.6 1 calc R U P E 2
H5J4 H 0.933801 0.439856 0.227823 0.326 Uiso 0.6 1 calc R U P E 2
C16J C 0.862(2) 0.421(2) 0.2807(12) 0.214(9) Uani 0.6 1 d D U P E 2
H6J4 H 0.818957 0.386309 0.282924 0.320 Uiso 0.6 1 calc R U P E 2
H6J5 H 0.847591 0.464555 0.296133 0.320 Uiso 0.6 1 calc R U P E 2
H6J6 H 0.911987 0.401444 0.292359 0.320 Uiso 0.6 1 calc R U P E 2

loop_
_atom_site_aniso_label
_atom_site_aniso_U_11
_atom_site_aniso_U_22
_atom_site_aniso_U_33
_atom_site_aniso_U_23
_atom_site_aniso_U_13
_atom_site_aniso_U_12
N1 0.048(5) 0.103(8) 0.060(5) 0.007(5) 0.008(4) -0.004(6)
C1 0.055(7) 0.108(11) 0.042(5) -0.009(6) 0.010(5) -0.016(8)
C2 0.048(7) 0.124(12) 0.064(7) 0.000(7) 0.013(6) -0.005(8)
C3 0.061(7) 0.113(11) 0.066(7) -0.014(7) 0.005(6) 0.001(7)
C4 0.075(8) 0.107(11) 0.082(8) -0.021(8) 0.010(6) 0.004(9)
C5 0.079(9) 0.126(13) 0.081(8) -0.023(8) 0.016(7) -0.018(9)
C6 0.067(8) 0.095(11) 0.074(7) -0.017(7) 0.016(6) -0.004(8)
C7 0.103(10) 0.103(12) 0.074(8) -0.023(7) 0.019(7) 0.012(9)
C8 0.091(10) 0.154(15) 0.076(8) -0.005(9) 0.003(8) 0.024(10)
C9 0.070(8) 0.116(12) 0.069(7) -0.014(8) 0.017(6) 0.011(9)
C10 0.076(9) 0.133(13) 0.082(8) -0.002(8) 0.003(7) 0.013(9)
C11 0.063(8) 0.146(14) 0.087(8) -0.011(9) 0.001(6) 0.031(10)
C12 0.053(7) 0.131(13) 0.075(7) -0.006(7) 0.006(6) 0.004(8)
C13 0.046(6) 0.108(11) 0.065(7) -0.005(7) 0.007(5) 0.001(8)
C14 0.041(6) 0.117(11) 0.062(7) -0.012(7) 0.012(5) -0.002(8)
N2 0.044(5) 0.112(9) 0.063(5) -0.005(6) 0.013(4) -0.012(6)
C15 0.069(7) 0.110(11) 0.056(6) -0.007(7) 0.019(6) 0.004(9)
C16 0.058(7) 0.108(11) 0.058(6) -0.005(7) 0.013(5) 0.010(9)
C17 0.040(6) 0.099(10) 0.049(6) 0.000(6) 0.007(4) -0.004(7)
C18 0.045(6) 0.105(11) 0.054(6) 0.002(6) 0.010(5) -0.012(8)
C19 0.043(6) 0.105(10) 0.052(6) -0.003(6) 0.011(5) 0.000(7)
C20 0.039(6) 0.135(12) 0.044(5) -0.005(7) 0.017(5) -0.025(8)
C21 0.043(6) 0.105(10) 0.058(6) 0.014(6) 0.008(5) -0.012(7)
C22 0.051(6) 0.110(10) 0.048(5) 0.005(6) 0.007(5) -0.014(7)
C23 0.029(5) 0.125(10) 0.059(6) -0.006(6) 0.000(4) -0.002(6)
C24 0.042(5) 0.129(11) 0.069(7) -0.007(7) 0.004(5) -0.007(6)
C25 0.039(5) 0.139(12) 0.062(6) 0.005(7) -0.007(5) 0.003(7)
C26 0.026(5) 0.133(11) 0.074(7) -0.018(7) 0.000(5) -0.010(6)
C27 0.036(5) 0.141(11) 0.063(6) -0.010(7) 0.003(5) -0.010(6)
C28 0.041(6) 0.128(11) 0.064(7) -0.006(6) 0.001(5) -0.016(7)
C29 0.038(6) 0.157(13) 0.064(7) -0.022(8) -0.008(5) 0.003(8)
C30 0.058(7) 0.166(13) 0.056(7) -0.009(7) -0.008(5) 0.025(7)
C31 0.055(7) 0.145(13) 0.071(7) 0.004(8) -0.016(6) 0.024(8)
C32 0.042(6) 0.137(13) 0.069(8) -0.017(8) -0.018(5) 0.007(8)
C33 0.033(5) 0.141(12) 0.080(8) -0.018(8) -0.003(5) -0.018(6)
C34 0.039(6) 0.151(14) 0.076(8) -0.018(8) 0.000(5) -0.017(8)
C35 0.048(7) 0.166(15) 0.055(7) -0.017(8) -0.018(6) 0.020(9)
C36 0.060(7) 0.174(14) 0.044(6) -0.010(7) -0.019(6) 0.031(8)
C37 0.062(7) 0.160(14) 0.047(6) 0.000(7) -0.010(5) 0.028(9)
C38 0.066(8) 0.114(12) 0.046(6) -0.009(6) -0.010(5) 0.008(9)
C39 0.064(7) 0.136(12) 0.072(7) -0.024(7) -0.014(6) 0.001(8)
C40 0.039(6) 0.144(13) 0.086(8) -0.025(8) -0.012(6) -0.003(8)
C41 0.057(7) 0.123(11) 0.046(6) -0.011(6) 0.000(5) 0.017(8)
C42 0.071(8) 0.139(12) 0.050(6) 0.013(7) 0.001(6) 0.018(8)
C43 0.059(7) 0.125(11) 0.050(6) 0.003(6) 0.002(5) 0.009(7)
C44 0.067(7) 0.101(10) 0.047(5) 0.002(6) 0.001(5) 0.000(7)
C45 0.058(7) 0.107(10) 0.062(6) -0.013(6) -0.001(5) 0.005(7)
C46 0.057(7) 0.117(11) 0.067(7) -0.017(7) 0.007(6) -0.011(8)
C47 0.062(7) 0.106(10) 0.042(5) -0.005(6) 0.016(5) 0.006(8)
C48 0.062(7) 0.105(10) 0.058(6) 0.008(6) 0.007(5) -0.004(7)
C49 0.054(6) 0.089(9) 0.061(6) 0.003(6) 0.016(5) -0.004(7)
C50 0.058(6) 0.094(10) 0.052(6) -0.004(6) 0.016(5) 0.002(7)
C51 0.068(7) 0.109(11) 0.058(6) -0.004(6) 0.029(6) 0.018(8)
C52 0.057(7) 0.098(10) 0.058(6) -0.007(6) 0.008(5) 0.007(7)
C53 0.047(6) 0.131(11) 0.052(6) -0.004(7) 0.010(5) 0.008(7)
C54 0.046(6) 0.151(13) 0.068(8) 0.010(7) 0.015(5) 0.009(8)
C55 0.043(5) 0.173(13) 0.063(7) -0.003(8) 0.012(5) -0.005(7)
C56 0.038(6) 0.142(13) 0.079(9) -0.003(8) -0.001(6) 0.001(7)
C57 0.071(8) 0.146(13) 0.053(7) 0.007(7) -0.004(6) 0.034(9)
C58 0.054(6) 0.124(11) 0.075(8) 0.008(7) 0.010(6) 0.023(7)
C59 0.045(6) 0.148(14) 0.079(9) -0.007(10) -0.003(6) 0.004(8)
C60 0.024(5) 0.175(15) 0.069(8) 0.001(8) 0.005(5) -0.026(8)
C61 0.033(5) 0.169(13) 0.066(7) 0.003(8) 0.000(5) -0.020(7)
C62 0.035(6) 0.163(14) 0.066(8) 0.001(8) -0.015(5) 0.003(8)
C63 0.042(6) 0.187(16) 0.069(8) 0.006(9) -0.009(5) 0.011(9)
C64 0.051(7) 0.188(15) 0.065(8) 0.004(9) -0.002(6) 0.028(8)
C65 0.026(5) 0.150(13) 0.068(7) -0.006(8) -0.011(5) 0.000(8)
C66 0.042(6) 0.163(15) 0.062(7) -0.007(8) -0.007(5) -0.007(8)
C67 0.041(6) 0.154(12) 0.060(6) -0.008(7) -0.010(5) -0.006(7)
C68 0.031(6) 0.158(14) 0.053(6) 0.011(7) -0.004(4) -0.008(8)
C69 0.059(7) 0.089(9) 0.059(6) 0.006(6) -0.009(5) 0.011(7)
C70 0.048(6) 0.149(12) 0.045(6) 0.006(6) -0.006(5) 0.015(8)
C71 0.045(6) 0.128(11) 0.040(5) 0.006(6) 0.000(5) -0.012(7)
C72 0.051(7) 0.108(10) 0.064(6) 0.011(6) -0.009(5) -0.020(7)
C73 0.052(7) 0.116(10) 0.060(6) -0.007(6) 0.002(5) -0.014(7)
C74 0.043(6) 0.124(10) 0.047(5) 0.000(6) 0.000(5) -0.010(7)
C75 0.052(6) 0.119(10) 0.048(5) 0.015(6) 0.002(5) 0.001(7)
C76 0.057(7) 0.118(10) 0.054(6) 0.008(6) -0.008(5) 0.004(7)
C1F 0.100(9) 0.079(9) 0.089(9) -0.012(7) -0.008(8) 0.006(7)
C2F 0.074(8) 0.082(9) 0.080(7) 0.015(6) -0.008(6) -0.009(7)
C3F 0.063(7) 0.095(10) 0.074(7) 0.015(7) 0.001(6) -0.008(7)
C4F 0.060(7) 0.104(10) 0.083(8) 0.019(7) 0.005(6) -0.026(8)
C5F 0.065(7) 0.087(9) 0.089(8) -0.004(7) -0.007(7) -0.032(7)
C6F 0.063(7) 0.119(11) 0.076(8) -0.003(7) -0.014(7) -0.028(8)
C7F 0.071(8) 0.106(11) 0.068(7) -0.011(7) -0.016(7) -0.021(8)
C8F 0.095(10) 0.097(10) 0.061(7) -0.014(6) -0.013(7) -0.005(8)
C9F 0.077(8) 0.088(9) 0.091(9) -0.019(7) 0.016(7) -0.001(8)
C10F 0.053(7) 0.115(11) 0.096(9) -0.012(8) 0.014(7) 0.016(7)
C11F 0.061(7) 0.107(11) 0.082(8) 0.006(7) 0.001(7) 0.027(8)
C12F 0.049(7) 0.119(11) 0.077(8) 0.001(7) -0.009(6) 0.007(7)
C13F 0.055(7) 0.138(13) 0.065(7) 0.015(8) -0.016(6) 0.003(8)
C14F 0.082(9) 0.130(14) 0.049(6) 0.000(7) -0.021(6) -0.001(9)
C15F 0.069(8) 0.115(12) 0.053(6) 0.011(7) 0.003(6) 0.000(9)
C16F 0.097(10) 0.134(13) 0.049(6) 0.011(7) 0.028(7) 0.002(11)
C17F 0.080(9) 0.165(16) 0.056(7) 0.008(9) 0.032(7) -0.008(11)
C18F 0.061(7) 0.114(12) 0.083(9) 0.012(8) 0.023(7) -0.007(8)
C19F 0.039(6) 0.120(13) 0.086(9) 0.020(9) 0.007(6) -0.010(8)
C20F 0.045(6) 0.144(13) 0.076(9) 0.001(9) -0.016(6) -0.015(8)
C21F 0.049(7) 0.155(15) 0.077(9) -0.019(10) -0.032(6) -0.002(10)
C22F 0.060(8) 0.182(16) 0.052(7) -0.017(8) -0.008(6) -0.021(10)
C23F 0.055(8) 0.165(16) 0.048(6) -0.007(8) -0.011(5) 0.009(9)
C24F 0.081(9) 0.115(12) 0.045(6) 0.002(7) 0.001(6) -0.010(9)
C25F 0.067(8) 0.123(12) 0.059(7) -0.034(7) 0.014(6) -0.006(8)
C26F 0.065(8) 0.140(13) 0.063(8) -0.030(8) 0.006(6) 0.015(9)
C27F 0.051(7) 0.135(14) 0.075(8) 0.003(8) 0.018(6) 0.011(9)
C28F 0.027(5) 0.130(13) 0.084(9) -0.005(9) 0.004(5) -0.003(7)
C29F 0.040(6) 0.124(12) 0.081(9) -0.012(9) -0.010(6) 0.016(7)
C30F 0.056(8) 0.133(14) 0.103(11) 0.002(11) -0.028(7) 0.019(10)
C31F 0.043(7) 0.156(15) 0.086(9) -0.014(10) -0.031(6) -0.009(9)
C32F 0.059(7) 0.160(15) 0.055(7) -0.022(8) -0.019(6) -0.027(9)
C33F 0.089(10) 0.114(13) 0.059(7) -0.022(7) -0.021(7) 0.002(10)
C34F 0.063(8) 0.135(13) 0.048(6) -0.013(7) 0.004(5) 0.001(10)
C35F 0.071(8) 0.124(12) 0.054(7) -0.025(7) 0.009(6) 0.010(9)
C36F 0.061(8) 0.149(14) 0.082(9) -0.022(9) 0.015(7) 0.013(9)
C37F 0.044(6) 0.136(14) 0.091(10) -0.015(10) 0.027(7) 0.011(9)
C38F 0.031(5) 0.134(14) 0.082(9) -0.009(9) -0.001(5) 0.013(7)
C39F 0.043(6) 0.126(12) 0.082(9) 0.011(8) 0.003(6) 0.009(7)
C40F 0.038(6) 0.158(15) 0.080(9) 0.002(10) -0.022(6) 0.004(9)
C41F 0.058(7) 0.141(13) 0.073(8) 0.032(9) -0.016(7) 0.011(8)
C42F 0.077(10) 0.128(14) 0.052(7) 0.006(7) -0.023(6) 0.004(10)
C43F 0.091(10) 0.112(12) 0.052(7) 0.009(7) 0.010(6) 0.018(10)
C44F 0.089(10) 0.152(15) 0.059(7) 0.006(8) 0.016(7) -0.015(12)
C45F 0.071(8) 0.179(16) 0.058(7) -0.008(9) 0.025(7) -0.022(10)
C46F 0.053(7) 0.109(11) 0.086(9) 0.004(8) 0.011(6) -0.020(8)
C47F 0.032(5) 0.120(12) 0.081(9) 0.002(8) 0.004(5) -0.015(7)
C48F 0.041(6) 0.107(11) 0.094(10) 0.003(8) -0.011(6) -0.015(7)
C49F 0.052(7) 0.108(11) 0.100(10) -0.007(8) -0.008(7) -0.024(8)
C50F 0.078(9) 0.103(11) 0.061(7) -0.010(7) -0.010(7) -0.010(8)
C51F 0.096(10) 0.089(10) 0.075(8) -0.028(7) -0.020(8) 0.008(8)
C52F 0.081(9) 0.102(11) 0.108(10) -0.007(8) 0.012(8) 0.021(8)
C53F 0.057(8) 0.118(12) 0.101(10) -0.015(8) -0.004(7) 0.031(8)
C54F 0.058(7) 0.104(11) 0.096(9) 0.009(8) 0.008(7) 0.026(8)
C55F 0.072(9) 0.094(10) 0.083(8) 0.007(7) -0.001(7) 0.014(8)
C56F 0.071(8) 0.093(10) 0.080(8) 0.026(7) -0.001(7) 0.001(7)
C57F 0.078(8) 0.104(11) 0.067(7) 0.031(7) 0.005(7) -0.010(8)
C58F 0.076(8) 0.093(10) 0.083(9) 0.017(7) 0.013(7) -0.022(8)
C59F 0.062(7) 0.093(9) 0.077(8) 0.011(7) 0.000(6) -0.023(7)
C60F 0.091(9) 0.080(9) 0.091(9) 0.006(7) 0.007(8) 0.013(7)
C1C 0.111(14) 0.144(14) 0.177(15) 0.018(14) 0.017(14) 0.032(14)
Cl1C 0.094(7) 0.151(8) 0.187(10) 0.009(7) 0.014(6) 0.036(7)
Cl2C 0.143(8) 0.129(8) 0.179(9) 0.026(7) 0.061(7) 0.017(7)
Cl3C 0.092(6) 0.134(8) 0.162(8) 0.025(6) 0.029(6) 0.014(6)
C1H 0.31(6) 0.21(5) 0.40(6) -0.12(5) -0.12(5) -0.03(5)
C2H 0.22(3) 0.19(3) 0.22(3) 0.00(3) -0.09(3) -0.07(3)
C3H 0.22(3) 0.24(3) 0.20(3) -0.03(3) -0.09(3) -0.09(3)
C4H 0.20(3) 0.23(3) 0.21(3) 0.01(3) -0.12(3) -0.05(3)
C5H 0.21(4) 0.25(4) 0.25(3) 0.00(3) -0.04(3) -0.05(3)
C6H 0.28(5) 0.24(5) 0.20(4) 0.07(4) 0.08(4) 0.02(4)
C11H 0.13(3) 0.24(4) 0.36(5) -0.12(4) -0.10(3) 0.05(3)
C12H 0.23(4) 0.24(3) 0.21(4) -0.04(3) -0.02(3) -0.08(3)
C13H 0.23(3) 0.24(3) 0.20(3) -0.02(2) -0.09(3) -0.07(3)
C14H 0.20(3) 0.25(3) 0.23(3) -0.02(3) -0.11(3) -0.06(3)
C15H 0.24(4) 0.25(3) 0.23(3) -0.02(3) -0.08(3) -0.08(3)
C16H 0.19(3) 0.17(3) 0.13(3) -0.03(2) 0.04(3) 0.02(3)
C1I 0.27(3) 0.15(2) 0.30(2) 0.027(19) 0.16(2) 0.02(2)
C2I 0.29(3) 0.152(17) 0.29(2) 0.017(15) 0.14(2) 0.024(19)
C3I 0.29(3) 0.148(16) 0.291(19) 0.007(14) 0.14(2) 0.022(18)
C4I 0.29(3) 0.147(16) 0.293(19) 0.005(15) 0.13(2) 0.021(18)
C5I 0.29(3) 0.150(17) 0.29(2) 0.002(16) 0.13(2) 0.020(19)
C6I 0.30(3) 0.15(2) 0.30(3) 0.00(2) 0.12(2) 0.01(2)
C11I 0.28(3) 0.16(2) 0.28(3) 0.018(19) 0.15(2) 0.01(2)
C12I 0.29(3) 0.151(17) 0.29(2) 0.016(15) 0.14(2) 0.024(19)
C13I 0.29(3) 0.151(16) 0.293(19) 0.013(14) 0.14(2) 0.021(19)
C14I 0.29(3) 0.148(16) 0.293(19) 0.004(15) 0.13(2) 0.020(18)
C15I 0.29(3) 0.151(17) 0.30(2) 0.002(16) 0.13(2) 0.017(19)
C16I 0.30(3) 0.16(2) 0.31(3) -0.02(2) 0.13(2) 0.02(2)
C1J 0.19(3) 0.27(3) 0.38(3) 0.07(3) 0.06(3) 0.05(3)
C2J 0.18(2) 0.271(19) 0.40(2) 0.063(19) 0.03(2) 0.053(18)
C3J 0.17(2) 0.272(19) 0.40(2) 0.062(19) 0.02(2) 0.055(18)
C4J 0.163(19) 0.271(19) 0.40(2) 0.059(19) 0.01(2) 0.055(17)
C5J 0.14(2) 0.27(2) 0.40(3) 0.05(2) 0.01(2) 0.05(2)
C6J 0.10(2) 0.28(3) 0.42(4) 0.01(3) -0.01(3) 0.04(3)
C11J 0.21(3) 0.27(2) 0.39(3) 0.07(2) 0.05(3) 0.05(2)
C12J 0.18(2) 0.272(19) 0.40(2) 0.062(19) 0.02(2) 0.049(18)
C13J 0.179(19) 0.273(18) 0.40(2) 0.061(19) 0.02(2) 0.053(17)
C14J 0.172(18) 0.266(19) 0.39(2) 0.061(19) 0.019(19) 0.059(16)
C15J 0.174(19) 0.26(2) 0.38(2) 0.06(2) 0.02(2) 0.080(17)
C16J 0.163(17) 0.206(16) 0.273(19) 0.045(18) 0.025(17) 0.079(16)

loop_
_atom_type_symbol
_atom_type_description
_atom_type_scat_dispersion_real
_atom_type_scat_dispersion_imag
_atom_type_scat_source
C C 0.0181 0.0091 'International Tables Vol C Tables 4.2.6.8 and 6.1.1.4'
H H 0.0000 0.0000 'International Tables Vol C Tables 4.2.6.8 and 6.1.1.4'
N N 0.0311 0.0180 'International Tables Vol C Tables 4.2.6.8 and 6.1.1.4'
Cl Cl 0.3639 0.7018 'International Tables Vol C Tables 4.2.6.8 and 6.1.1.4'

loop_
_geom_angle_atom_site_label_1
_geom_angle_atom_site_label_2
_geom_angle_atom_site_label_3
_geom_angle
_geom_angle_site_symmetry_1
_geom_angle_site_symmetry_3
_geom_angle_publ_flag
C1 N1 C18 118.2(10) . . ?
N1 C1 C14 121.9(12) . . ?
N1 C1 C2 118.8(11) . . ?
C14 C1 C2 119.4(13) . . ?
C3 C2 C15 120.7(13) . . ?
C3 C2 C1 119.8(13) . . ?
C15 C2 C1 119.4(11) . . ?
C4 C3 C2 119.7(13) . . ?
C4 C3 H3 120.2 . . ?
C2 C3 H3 120.2 . . ?
C3 C4 C5 120.3(12) . . ?
C3 C4 H4 119.9 . . ?
C5 C4 H4 119.9 . . ?
C4 C5 C6 120.4(13) . . ?
C4 C5 H5 119.8 . . ?
C6 C5 H5 119.8 . . ?
C15 C6 C5 119.5(14) . . ?
C15 C6 C7 117.9(12) . . ?
C5 C6 C7 122.6(14) . . ?
C8 C7 C6 123.4(14) . . ?
C8 C7 H7 118.3 . . ?
C6 C7 H7 118.3 . . ?
C7 C8 C9 118.7(14) . . ?
C7 C8 H8 120.7 . . ?
C9 C8 H8 120.7 . . ?
C16 C9 C10 118.5(14) . . ?
C16 C9 C8 120.9(13) . . ?
C10 C9 C8 120.7(15) . . ?
C11 C10 C9 122.2(15) . . ?
C11 C10 H10 118.9 . . ?
C9 C10 H10 118.9 . . ?
C10 C11 C12 119.1(13) . . ?
C10 C11 H11 120.5 . . ?
C12 C11 H11 120.5 . . ?
C11 C12 C13 120.4(13) . . ?
C11 C12 H12 119.8 . . ?
C13 C12 H12 119.8 . . ?
C16 C13 C12 118.7(13) . . ?
C16 C13 C14 121.0(11) . . ?
C12 C13 C14 120.2(13) . . ?
N2 C14 C13 121.9(11) . . ?
N2 C14 C1 118.4(13) . . ?
C13 C14 C1 119.7(13) . . ?
C14 N2 C19 120.7(10) . . ?
C6 C15 C2 119.4(12) . . ?
C6 C15 C16 120.9(14) . . ?
C2 C15 C16 119.8(13) . . ?
C13 C16 C9 121.1(12) . . ?
C13 C16 C15 120.6(13) . . ?
C9 C16 C15 118.2(14) . . ?
C22 C17 C18 118.3(10) . . ?
C22 C17 C74 116.9(11) . . ?
C18 C17 C74 123.8(11) . . ?
N1 C18 C17 119.1(10) . . ?
N1 C18 C19 121.0(13) . . ?
C17 C18 C19 119.9(12) . . ?
N2 C19 C18 119.7(12) . . ?
N2 C19 C20 120.3(10) . . ?
C18 C19 C20 120.0(13) . . ?
C21 C20 C19 116.7(10) . . ?
C21 C20 C23 118.9(12) . . ?
C19 C20 C23 123.7(12) . . ?
C20 C21 C22 122.3(12) . . ?
C20 C21 H21 118.9 . . ?
C22 C21 H21 118.9 . . ?
C17 C22 C21 121.3(12) . . ?
C17 C22 H22 119.3 . . ?
C21 C22 H22 119.3 . . ?
C24 C23 C28 117.6(10) . . ?
C24 C23 C20 120.1(10) . . ?
C28 C23 C20 119.9(11) . . ?
C23 C24 C25 121.1(12) . . ?
C23 C24 H24 119.5 . . ?
C25 C24 H24 119.5 . . ?
C24 C25 C26 120.7(11) . . ?
C24 C25 H25 119.6 . . ?
C26 C25 H25 119.6 . . ?
C27 C26 C25 116.7(10) . . ?
C27 C26 C29 123.5(13) . . ?
C25 C26 C29 118.9(11) . . ?
C28 C27 C26 121.6(11) . . ?
C28 C27 H27 119.2 . . ?
C26 C27 H27 119.2 . . ?
C27 C28 C23 121.0(11) . . ?
C27 C28 H28 119.5 . . ?
C23 C28 H28 119.5 . . ?
C34 C29 C30 118.1(11) . . ?
C34 C29 C26 117.4(13) . . ?
C30 C29 C26 123.5(14) . . ?
C29 C30 C31 120.0(13) . . ?
C29 C30 H30 120.0 . . ?
C31 C30 H30 120.0 . . ?
C32 C31 C30 121.5(12) . . ?
C32 C31 H31 119.3 . . ?
C30 C31 H31 119.3 . . ?
C31 C32 C33 118.7(11) . . ?
C31 C32 C35 120.3(14) . . ?
C33 C32 C35 119.4(14) . . ?
C32 C33 C34 120.5(13) . . ?
C32 C33 H33 119.8 . . ?
C34 C33 H33 119.8 . . ?
C29 C34 C33 120.6(12) . . ?
C29 C34 H34 119.7 . . ?
C33 C34 H34 119.7 . . ?
C36 C35 C40 116.8(12) . . ?
C36 C35 C32 121.5(15) . . ?
C40 C35 C32 120.7(15) . . ?
C35 C36 C37 122.2(14) . . ?
C35 C36 H36 118.9 . . ?
C37 C36 H36 118.9 . . ?
C38 C37 C36 121.3(13) . . ?
C38 C37 H37 119.4 . . ?
C36 C37 H37 119.4 . . ?
C37 C38 C39 116.1(11) . . ?
C37 C38 C41 119.8(12) . . ?
C39 C38 C41 122.8(13) . . ?
C40 C39 C38 121.6(13) . . ?
C40 C39 H39 119.2 . . ?
C38 C39 H39 119.2 . . ?
C39 C40 C35 120.6(12) . . ?
C39 C40 H40 119.7 . . ?
C35 C40 H40 119.7 . . ?
C42 C41 C46 116.8(10) . . ?
C42 C41 C38 122.1(13) . . ?
C46 C41 C38 120.0(11) . . ?
C41 C42 C43 122.3(11) . . ?
C41 C42 H42 118.8 . . ?
C43 C42 H42 118.8 . . ?
C44 C43 C42 120.2(11) . . ?
C44 C43 H43 119.9 . . ?
C42 C43 H43 119.9 . . ?
C43 C44 C45 117.6(10) . . ?
C43 C44 C47 121.6(11) . . ?
C45 C44 C47 119.1(10) . . ?
C44 C45 C46 121.5(12) . . ?
C44 C45 H45 119.2 . . ?
C46 C45 H45 119.2 . . ?
C45 C46 C41 120.2(11) . . ?
C45 C46 H46 119.9 . . ?
C41 C46 H46 119.9 . . ?
C52 C47 C48 117.1(11) . . ?
C52 C47 C44 121.9(12) . . ?
C48 C47 C44 119.8(12) . . ?
C49 C48 C47 122.0(11) . . ?
C49 C48 H48 119.0 . . ?
C47 C48 H48 119.0 . . ?
C48 C49 C50 120.6(11) . . ?
C48 C49 H49 119.7 . . ?
C50 C49 H49 119.7 . . ?
C51 C50 C49 117.7(11) . . ?
C51 C50 C53 120.1(12) . . ?
C49 C50 C53 121.1(12) . . ?
C50 C51 C52 122.0(12) . . ?
C50 C51 H51 119.0 . . ?
C52 C51 H51 119.0 . . ?
C47 C52 C51 119.8(12) . . ?
C47 C52 H52 120.1 . . ?
C51 C52 H52 120.1 . . ?
C58 C53 C54 115.6(10) . . ?
C58 C53 C50 121.8(12) . . ?
C54 C53 C50 120.6(11) . . ?
C55 C54 C53 121.7(11) . . ?
C55 C54 H54 119.2 . . ?
C53 C54 H54 119.2 . . ?
C54 C55 C56 122.7(12) . . ?
C54 C55 H55 118.7 . . ?
C56 C55 H55 118.7 . . ?
C57 C56 C55 115.5(12) . . ?
C57 C56 C59 117.9(12) . . ?
C55 C56 C59 125.8(14) . . ?
C56 C57 C58 120.6(12) . . ?
C56 C57 H57 119.7 . . ?
C58 C57 H57 119.7 . . ?
C53 C58 C57 122.5(13) . . ?
C53 C58 H58 118.7 . . ?
C57 C58 H58 118.7 . . ?
C60 C59 C64 117.7(13) . . ?
C60 C59 C56 116.6(13) . . ?
C64 C59 C56 124.4(15) . . ?
C59 C60 C61 121.9(13) . . ?
C59 C60 H60 119.0 . . ?
C61 C60 H60 119.0 . . ?
C62 C61 C60 120.5(14) . . ?
C62 C61 H61 119.8 . . ?
C60 C61 H61 119.8 . . ?
C61 C62 C63 117.8(12) . . ?
C61 C62 C65 119.0(15) . . ?
C63 C62 C65 122.1(13) . . ?
C62 C63 C64 120.9(13) . . ?
C62 C63 H63 119.5 . . ?
C64 C63 H63 119.5 . . ?
C59 C64 C63 120.1(14) . . ?
C59 C64 H64 120.0 . . ?
C63 C64 H64 120.0 . . ?
C66 C65 C70 116.0(11) . . ?
C66 C65 C62 123.2(13) . . ?
C70 C65 C62 118.8(14) . . ?
C67 C66 C65 122.1(13) . . ?
C67 C66 H66 119.0 . . ?
C65 C66 H66 119.0 . . ?
C66 C67 C68 119.7(13) . . ?
C66 C67 H67 120.2 . . ?
C68 C67 H67 120.2 . . ?
C69 C68 C67 118.8(11) . . ?
C69 C68 C71 122.9(11) . . ?
C67 C68 C71 117.6(14) . . ?
C68 C69 C70 121.5(12) . . ?
C68 C69 H69 119.2 . . ?
C70 C69 H69 119.2 . . ?
C69 C70 C65 121.3(13) . . ?
C69 C70 H70 119.4 . . ?
C65 C70 H70 119.4 . . ?
C72 C71 C76 117.8(10) . . ?
C72 C71 C68 122.3(10) . . ?
C76 C71 C68 119.0(12) . . ?
C71 C72 C73 121.1(10) . . ?
C71 C72 H72 119.4 . . ?
C73 C72 H72 119.4 . . ?
C74 C73 C72 119.6(11) . . ?
C74 C73 H73 120.2 . . ?
C72 C73 H73 120.2 . . ?
C75 C74 C73 119.3(9) . . ?
C75 C74 C17 120.7(10) . . ?
C73 C74 C17 118.4(10) . . ?
C74 C75 C76 120.6(10) . . ?
C74 C75 H75 119.7 . . ?
C76 C75 H75 119.7 . . ?
C75 C76 C71 120.2(11) . . ?
C75 C76 H76 119.9 . . ?
C71 C76 H76 119.9 . . ?
C9F C1F C2F 121.2(12) . . ?
C9F C1F C5F 120.7(12) . . ?
C2F C1F C5F 108.0(10) . . ?
C12F C2F C1F 120.1(11) . . ?
C12F C2F C3F 117.7(11) . . ?
C1F C2F C3F 109.2(10) . . ?
C15F C3F C2F 120.3(10) . . ?
C15F C3F C4F 120.3(12) . . ?
C2F C3F C4F 106.2(10) . . ?
C18F C4F C5F 118.9(11) . . ?
C18F C4F C3F 117.4(12) . . ?
C5F C4F C3F 110.2(11) . . ?
C6F C5F C4F 122.2(12) . . ?
C6F C5F C1F 119.7(11) . . ?
C4F C5F C1F 106.2(10) . . ?
C5F C6F C20F 118.3(12) . . ?
C5F C6F C7F 119.9(13) . . ?
C20F C6F C7F 110.0(12) . . ?
C8F C7F C22F 118.4(12) . . ?
C8F C7F C6F 120.0(13) . . ?
C22F C7F C6F 108.3(12) . . ?
C7F C8F C25F 119.6(12) . . ?
C7F C8F C9F 120.4(11) . . ?
C25F C8F C9F 109.2(11) . . ?
C1F C9F C8F 119.2(11) . . ?
C1F C9F C10F 118.9(12) . . ?
C8F C9F C10F 108.3(11) . . ?
C11F C10F C26F 119.1(12) . . ?
C11F C10F C9F 122.0(12) . . ?
C26F C10F C9F 106.6(12) . . ?
C10F C11F C29F 120.1(12) . . ?
C10F C11F C12F 119.3(12) . . ?
C29F C11F C12F 108.7(12) . . ?
C13F C12F C2F 119.8(11) . . ?
C13F C12F C11F 110.1(12) . . ?
C2F C12F C11F 118.3(11) . . ?
C14F C13F C12F 122.4(12) . . ?
C14F C13F C30F 121.6(14) . . ?
C12F C13F C30F 104.6(12) . . ?
C13F C14F C33F 120.7(13) . . ?
C13F C14F C15F 117.9(13) . . ?
C33F C14F C15F 109.1(13) . . ?
C3F C15F C16F 121.0(12) . . ?
C3F C15F C14F 121.8(12) . . ?
C16F C15F C14F 106.9(13) . . ?
C17F C16F C15F 121.0(14) . . ?
C17F C16F C34F 115.1(14) . . ?
C15F C16F C34F 110.1(13) . . ?
C16F C17F C18F 119.7(15) . . ?
C16F C17F C37F 122.8(14) . . ?
C18F C17F C37F 105.1(13) . . ?
C4F C18F C19F 118.3(13) . . ?
C4F C18F C17F 120.4(13) . . ?
C19F C18F C17F 110.6(14) . . ?
C20F C19F C38F 119.4(12) . . ?
C20F C19F C18F 121.4(14) . . ?
C38F C19F C18F 107.2(13) . . ?
C19F C20F C21F 122.1(14) . . ?
C19F C20F C6F 120.7(12) . . ?
C21F C20F C6F 105.3(12) . . ?
C40F C21F C20F 118.7(14) . . ?
C40F C21F C22F 118.9(16) . . ?
C20F C21F C22F 110.9(15) . . ?
C23F C22F C7F 121.7(12) . . ?
C23F C22F C21F 121.6(16) . . ?
C7F C22F C21F 105.4(13) . . ?
C22F C23F C24F 120.4(15) . . ?
C22F C23F C42F 119.3(13) . . ?
C24F C23F C42F 108.4(14) . . ?
C25F C24F C23F 119.2(13) . . ?
C25F C24F C44F 120.0(12) . . ?
C23F C24F C44F 108.1(14) . . ?
C24F C25F C8F 120.8(11) . . ?
C24F C25F C26F 121.0(13) . . ?
C8F C25F C26F 106.6(13) . . ?
C27F C26F C10F 120.1(11) . . ?
C27F C26F C25F 118.6(14) . . ?
C10F C26F C25F 109.3(13) . . ?
C26F C27F C28F 119.6(13) . . ?
C26F C27F C45F 118.8(12) . . ?
C28F C27F C45F 108.9(14) . . ?
C29F C28F C27F 120.6(14) . . ?
C29F C28F C47F 118.8(12) . . ?
C27F C28F C47F 108.4(13) . . ?
C28F C29F C30F 122.3(14) . . ?
C28F C29F C11F 120.4(11) . . ?
C30F C29F C11F 105.6(13) . . ?
C31F C30F C29F 119.6(15) . . ?
C31F C30F C13F 117.3(14) . . ?
C29F C30F C13F 111.1(15) . . ?
C30F C31F C48F 120.5(13) . . ?
C30F C31F C32F 121.5(15) . . ?
C48F C31F C32F 106.3(14) . . ?
C33F C32F C50F 119.9(12) . . ?
C33F C32F C31F 120.7(14) . . ?
C50F C32F C31F 107.3(12) . . ?
C32F C33F C34F 120.6(14) . . ?
C32F C33F C14F 118.1(13) . . ?
C34F C33F C14F 109.1(14) . . ?
C35F C34F C33F 121.4(14) . . ?
C35F C34F C16F 122.2(12) . . ?
C33F C34F C16F 104.7(14) . . ?
C34F C35F C51F 118.5(12) . . ?
C34F C35F C36F 119.3(13) . . ?
C51F C35F C36F 110.0(13) . . ?
C37F C36F C35F 120.5(14) . . ?
C37F C36F C53F 118.8(13) . . ?
C35F C36F C53F 107.3(13) . . ?
C36F C37F C38F 121.6(15) . . ?
C36F C37F C17F 120.0(13) . . ?
C38F C37F C17F 108.1(14) . . ?
C39F C38F C19F 119.8(12) . . ?
C39F C38F C37F 118.0(15) . . ?
C19F C38F C37F 109.0(13) . . ?
C38F C39F C54F 122.4(12) . . ?
C38F C39F C40F 118.4(14) . . ?
C54F C39F C40F 108.3(12) . . ?
C21F C40F C39F 121.6(14) . . ?
C21F C40F C41F 121.1(14) . . ?
C39F C40F C41F 105.7(13) . . ?
C42F C41F C55F 121.2(12) . . ?
C42F C41F C40F 118.7(14) . . ?
C55F C41F C40F 108.0(12) . . ?
C41F C42F C43F 120.1(13) . . ?
C41F C42F C23F 120.4(13) . . ?
C43F C42F C23F 106.8(13) . . ?
C57F C43F C42F 120.5(12) . . ?
C57F C43F C44F 120.4(13) . . ?
C42F C43F C44F 108.4(13) . . ?
C45F C44F C24F 119.7(15) . . ?
C45F C44F C43F 120.2(15) . . ?
C24F C44F C43F 108.3(13) . . ?
C44F C45F C46F 121.1(15) . . ?
C44F C45F C27F 121.8(15) . . ?
C46F C45F C27F 105.4(12) . . ?
C58F C46F C47F 119.1(12) . . ?
C58F C46F C45F 119.5(12) . . ?
C47F C46F C45F 109.8(13) . . ?
C48F C47F C46F 121.1(13) . . ?
C48F C47F C28F 119.5(12) . . ?
C46F C47F C28F 107.5(12) . . ?
C47F C48F C49F 119.9(12) . . ?
C47F C48F C31F 119.3(13) . . ?
C49F C48F C31F 109.1(12) . . ?
C59F C49F C48F 120.5(12) . . ?
C59F C49F C50F 118.1(11) . . ?
C48F C49F C50F 108.9(12) . . ?
C51F C50F C49F 120.7(12) . . ?
C51F C50F C32F 118.0(11) . . ?
C49F C50F C32F 108.4(12) . . ?
C50F C51F C35F 121.6(12) . . ?
C50F C51F C52F 120.3(12) . . ?
C35F C51F C52F 106.1(11) . . ?
C60F C52F C51F 120.3(12) . . ?
C60F C52F C53F 118.7(13) . . ?
C51F C52F C53F 110.2(12) . . ?
C54F C53F C52F 121.5(14) . . ?
C54F C53F C36F 122.3(13) . . ?
C52F C53F C36F 106.4(12) . . ?
C53F C54F C55F 120.2(13) . . ?
C53F C54F C39F 116.8(12) . . ?
C55F C54F C39F 108.1(12) . . ?
C56F C55F C41F 119.2(11) . . ?
C56F C55F C54F 119.6(12) . . ?
C41F C55F C54F 109.9(12) . . ?
C55F C56F C57F 120.9(12) . . ?
C55F C56F C60F 118.5(11) . . ?
C57F C56F C60F 109.5(10) . . ?
C43F C57F C56F 118.1(11) . . ?
C43F C57F C58F 119.9(12) . . ?
C56F C57F C58F 108.3(11) . . ?
C46F C58F C57F 118.9(12) . . ?
C46F C58F C59F 119.3(12) . . ?
C57F C58F C59F 108.5(11) . . ?
C49F C59F C58F 120.0(12) . . ?
C49F C59F C60F 121.4(11) . . ?
C58F C59F C60F 107.3(10) . . ?
C52F C60F C56F 121.3(12) . . ?
C52F C60F C59F 119.2(11) . . ?
C56F C60F C59F 106.5(10) . . ?
Cl3C C1C Cl1C 109.8(15) . . ?
Cl3C C1C Cl2C 109.9(16) . . ?
Cl1C C1C Cl2C 110.8(15) . . ?
Cl3C C1C H1C 108.8 . . ?
Cl1C C1C H1C 108.8 . . ?
Cl2C C1C H1C 108.8 . . ?
C2H C1H H1H1 109.5 . . ?
C2H C1H H1H2 109.5 . . ?
H1H1 C1H H1H2 109.5 . . ?
C2H C1H H1H3 109.5 . . ?
H1H1 C1H H1H3 109.5 . . ?
H1H2 C1H H1H3 109.5 . . ?
C3H C2H C1H 108(4) . . ?
C3H C2H H2H1 110.2 . . ?
C1H C2H H2H1 110.2 . . ?
C3H C2H H2H2 110.2 . . ?
C1H C2H H2H2 110.2 . . ?
H2H1 C2H H2H2 108.5 . . ?
C4H C3H C2H 114(4) . . ?
C4H C3H H3H1 108.8 . . ?
C2H C3H H3H1 108.8 . . ?
C4H C3H H3H2 108.8 . . ?
C2H C3H H3H2 108.8 . . ?
H3H1 C3H H3H2 107.7 . . ?
C3H C4H C5H 113(4) . . ?
C3H C4H H4H1 109.0 . . ?
C5H C4H H4H1 109.0 . . ?
C3H C4H H4H2 109.0 . . ?
C5H C4H H4H2 109.0 . . ?
H4H1 C4H H4H2 107.8 . . ?
C4H C5H C6H 121(4) . . ?
C4H C5H H5H1 107.0 . . ?
C6H C5H H5H1 107.0 . . ?
C4H C5H H5H2 107.0 . . ?
C6H C5H H5H2 107.0 . . ?
H5H1 C5H H5H2 106.7 . . ?
C5H C6H H6H1 109.5 . . ?
C5H C6H H6H2 109.5 . . ?
H6H1 C6H H6H2 109.5 . . ?
C5H C6H H6H3 109.5 . . ?
H6H1 C6H H6H3 109.5 . . ?
H6H2 C6H H6H3 109.5 . . ?
C12H C11H H1H4 109.5 . . ?
C12H C11H H1H5 109.5 . . ?
H1H4 C11H H1H5 109.5 . . ?
C12H C11H H1H6 109.5 . . ?
H1H4 C11H H1H6 109.5 . . ?
H1H5 C11H H1H6 109.5 . . ?
C13H C12H C11H 112(4) . . ?
C13H C12H H2H3 109.2 . . ?
C11H C12H H2H3 109.2 . . ?
C13H C12H H2H4 109.2 . . ?
C11H C12H H2H4 109.2 . . ?
H2H3 C12H H2H4 107.9 . . ?
C14H C13H C12H 117(3) . . ?
C14H C13H H3H3 108.0 . . ?
C12H C13H H3H3 108.0 . . ?
C14H C13H H3H4 108.0 . . ?
C12H C13H H3H4 108.0 . . ?
H3H3 C13H H3H4 107.3 . . ?
C15H C14H C13H 120(3) . . ?
C15H C14H H4H3 107.3 . . ?
C13H C14H H4H3 107.3 . . ?
C15H C14H H4H4 107.3 . . ?
C13H C14H H4H4 107.3 . . ?
H4H3 C14H H4H4 106.9 . . ?
C14H C15H C16H 113(3) . . ?
C14H C15H H5H3 108.9 . . ?
C16H C15H H5H3 108.9 . . ?
C14H C15H H5H4 108.9 . . ?
C16H C15H H5H4 108.9 . . ?
H5H3 C15H H5H4 107.7 . . ?
C15H C16H H6H4 109.5 . . ?
C15H C16H H6H5 109.5 . . ?
H6H4 C16H H6H5 109.5 . . ?
C15H C16H H6H6 109.5 . . ?
H6H4 C16H H6H6 109.5 . . ?
H6H5 C16H H6H6 109.5 . . ?
C2I C1I H1I1 109.5 . . ?
C2I C1I H1I2 109.5 . . ?
H1I1 C1I H1I2 109.5 . . ?
C2I C1I H1I3 109.5 . . ?
H1I1 C1I H1I3 109.5 . . ?
H1I2 C1I H1I3 109.5 . . ?
C3I C2I C1I 117(3) . . ?
C3I C2I H2I1 107.9 . . ?
C1I C2I H2I1 107.9 . . ?
C3I C2I H2I2 107.9 . . ?
C1I C2I H2I2 107.9 . . ?
H2I1 C2I H2I2 107.2 . . ?
C2I C3I C4I 120(3) . . ?
C2I C3I H3I1 107.4 . . ?
C4I C3I H3I1 107.4 . . ?
C2I C3I H3I2 107.4 . . ?
C4I C3I H3I2 107.4 . . ?
H3I1 C3I H3I2 106.9 . . ?
C3I C4I C5I 123(3) . . ?
C3I C4I H4I1 106.5 . . ?
C5I C4I H4I1 106.5 . . ?
C3I C4I H4I2 106.5 . . ?
C5I C4I H4I2 106.5 . . ?
H4I1 C4I H4I2 106.5 . . ?
C4I C5I C6I 113(3) . . ?
C4I C5I H5I1 109.1 . . ?
C6I C5I H5I1 109.1 . . ?
C4I C5I H5I2 109.1 . . ?
C6I C5I H5I2 109.1 . . ?
H5I1 C5I H5I2 107.8 . . ?
C5I C6I H6I1 109.5 . . ?
C5I C6I H6I2 109.5 . . ?
H6I1 C6I H6I2 109.5 . . ?
C5I C6I H6I3 109.5 . . ?
H6I1 C6I H6I3 109.5 . . ?
H6I2 C6I H6I3 109.5 . . ?
C12I C11I H1I4 109.5 . . ?
C12I C11I H1I5 109.5 . . ?
H1I4 C11I H1I5 109.5 . . ?
C12I C11I H1I6 109.5 . . ?
H1I4 C11I H1I6 109.5 . . ?
H1I5 C11I H1I6 109.5 . . ?
C13I C12I C11I 116(3) . . ?
C13I C12I H2I3 108.2 . . ?
C11I C12I H2I3 108.2 . . ?
C13I C12I H2I4 108.2 . . ?
C11I C12I H2I4 108.2 . . ?
H2I3 C12I H2I4 107.4 . . ?
C14I C13I C12I 120(3) . . ?
C14I C13I H3I3 107.4 . . ?
C12I C13I H3I3 107.4 . . ?
C14I C13I H3I4 107.4 . . ?
C12I C13I H3I4 107.4 . . ?
H3I3 C13I H3I4 106.9 . . ?
C15I C14I C13I 116(3) . . ?
C15I C14I H4I3 108.4 . . ?
C13I C14I H4I3 108.4 . . ?
C15I C14I H4I4 108.4 . . ?
C13I C14I H4I4 108.4 . . ?
H4I3 C14I H4I4 107.4 . . ?
C14I C15I C16I 125(4) . . ?
C14I C15I H5I3 106.0 . . ?
C16I C15I H5I3 106.0 . . ?
C14I C15I H5I4 106.0 . . ?
C16I C15I H5I4 106.0 . . ?
H5I3 C15I H5I4 106.3 . . ?
C15I C16I H6I4 109.5 . . ?
C15I C16I H6I5 109.5 . . ?
H6I4 C16I H6I5 109.5 . . ?
C15I C16I H6I6 109.5 . . ?
H6I4 C16I H6I6 109.5 . . ?
H6I5 C16I H6I6 109.5 . . ?
C2J C1J H1J1 109.5 . . ?
C2J C1J H1J2 109.5 . . ?
H1J1 C1J H1J2 109.5 . . ?
C2J C1J H1J3 109.5 . . ?
H1J1 C1J H1J3 109.5 . . ?
H1J2 C1J H1J3 109.5 . . ?
C3J C2J C1J 117(4) . . ?
C3J C2J H2J1 108.0 . . ?
C1J C2J H2J1 108.0 . . ?
C3J C2J H2J2 108.0 . . ?
C1J C2J H2J2 108.0 . . ?
H2J1 C2J H2J2 107.2 . . ?
C2J C3J C4J 110(4) . . ?
C2J C3J H3J1 109.6 . . ?
C4J C3J H3J1 109.6 . . ?
C2J C3J H3J2 109.6 . . ?
C4J C3J H3J2 109.6 . . ?
H3J1 C3J H3J2 108.1 . . ?
C5J C4J C3J 114(3) . . ?
C5J C4J H4J1 108.8 . . ?
C3J C4J H4J1 108.8 . . ?
C5J C4J H4J2 108.8 . . ?
C3J C4J H4J2 108.8 . . ?
H4J1 C4J H4J2 107.7 . . ?
C6J C5J C4J 124(4) . . ?
C6J C5J H5J1 106.3 . . ?
C4J C5J H5J1 106.3 . . ?
C6J C5J H5J2 106.3 . . ?
C4J C5J H5J2 106.3 . . ?
H5J1 C5J H5J2 106.4 . . ?
C5J C6J H6J1 109.5 . . ?
C5J C6J H6J2 109.5 . . ?
H6J1 C6J H6J2 109.5 . . ?
C5J C6J H6J3 109.5 . . ?
H6J1 C6J H6J3 109.5 . . ?
H6J2 C6J H6J3 109.5 . . ?
C12J C11J H1J4 109.5 . . ?
C12J C11J H1J5 109.5 . . ?
H1J4 C11J H1J5 109.5 . . ?
C12J C11J H1J6 109.5 . . ?
H1J4 C11J H1J6 109.5 . . ?
H1J5 C11J H1J6 109.5 . . ?
C11J C12J C13J 120(4) . . ?
C11J C12J H2J3 107.3 . . ?
C13J C12J H2J3 107.3 . . ?
C11J C12J H2J4 107.3 . . ?
C13J C12J H2J4 107.3 . . ?
H2J3 C12J H2J4 106.9 . . ?
C14J C13J C12J 110(3) . . ?
C14J C13J H3J3 109.7 . . ?
C12J C13J H3J3 109.7 . . ?
C14J C13J H3J4 109.7 . . ?
C12J C13J H3J4 109.7 . . ?
H3J3 C13J H3J4 108.2 . . ?
C13J C14J C15J 116(3) . . ?
C13J C14J H4J3 108.4 . . ?
C15J C14J H4J3 108.4 . . ?
C13J C14J H4J4 108.4 . . ?
C15J C14J H4J4 108.4 . . ?
H4J3 C14J H4J4 107.4 . . ?
C14J C15J C16J 102(3) . . ?
C14J C15J H5J3 111.3 . . ?
C16J C15J H5J3 111.3 . . ?
C14J C15J H5J4 111.3 . . ?
C16J C15J H5J4 111.3 . . ?
H5J3 C15J H5J4 109.2 . . ?
C15J C16J H6J4 109.5 . . ?
C15J C16J H6J5 109.5 . . ?
H6J4 C16J H6J5 109.5 . . ?
C15J C16J H6J6 109.5 . . ?
H6J4 C16J H6J6 109.5 . . ?
H6J5 C16J H6J6 109.5 . . ?

loop_
_geom_bond_atom_site_label_1
_geom_bond_atom_site_label_2
_geom_bond_distance
_geom_bond_site_symmetry_2
_geom_bond_publ_flag
N1 C1 1.337(13) . ?
N1 C18 1.365(13) . ?
C1 C14 1.447(14) . ?
C1 C2 1.457(15) . ?
C2 C3 1.411(14) . ?
C2 C15 1.412(16) . ?
C3 C4 1.386(15) . ?
C3 H3 0.9500 . ?
C4 C5 1.408(16) . ?
C4 H4 0.9500 . ?
C5 C6 1.414(17) . ?
C5 H5 0.9500 . ?
C6 C15 1.406(15) . ?
C6 C7 1.435(16) . ?
C7 C8 1.346(17) . ?
C7 H7 0.9500 . ?
C8 C9 1.466(18) . ?
C8 H8 0.9500 . ?
C9 C16 1.392(16) . ?
C9 C10 1.397(17) . ?
C10 C11 1.358(17) . ?
C10 H10 0.9500 . ?
C11 C12 1.397(16) . ?
C11 H11 0.9500 . ?
C12 C13 1.416(15) . ?
C12 H12 0.9500 . ?
C13 C16 1.381(15) . ?
C13 C14 1.425(16) . ?
C14 N2 1.348(14) . ?
N2 C19 1.354(13) . ?
C15 C16 1.461(16) . ?
C17 C22 1.364(14) . ?
C17 C18 1.407(14) . ?
C17 C74 1.519(14) . ?
C18 C19 1.420(14) . ?
C19 C20 1.432(15) . ?
C20 C21 1.366(14) . ?
C20 C23 1.510(14) . ?
C21 C22 1.399(14) . ?
C21 H21 0.9500 . ?
C22 H22 0.9500 . ?
C23 C24 1.387(14) . ?
C23 C28 1.394(14) . ?
C24 C25 1.396(13) . ?
C24 H24 0.9500 . ?
C25 C26 1.400(15) . ?
C25 H25 0.9500 . ?
C26 C27 1.399(15) . ?
C26 C29 1.489(14) . ?
C27 C28 1.377(13) . ?
C27 H27 0.9500 . ?
C28 H28 0.9500 . ?
C29 C34 1.392(16) . ?
C29 C30 1.399(17) . ?
C30 C31 1.417(15) . ?
C30 H30 0.9500 . ?
C31 C32 1.360(15) . ?
C31 H31 0.9500 . ?
C32 C33 1.394(16) . ?
C32 C35 1.496(16) . ?
C33 C34 1.410(15) . ?
C33 H33 0.9500 . ?
C34 H34 0.9500 . ?
C35 C36 1.366(17) . ?
C35 C40 1.407(16) . ?
C36 C37 1.414(15) . ?
C36 H36 0.9500 . ?
C37 C38 1.386(16) . ?
C37 H37 0.9500 . ?
C38 C39 1.411(15) . ?
C38 C41 1.459(15) . ?
C39 C40 1.406(15) . ?
C39 H39 0.9500 . ?
C40 H40 0.9500 . ?
C41 C42 1.354(15) . ?
C41 C46 1.413(16) . ?
C42 C43 1.410(14) . ?
C42 H42 0.9500 . ?
C43 C44 1.376(14) . ?
C43 H43 0.9500 . ?
C44 C45 1.389(14) . ?
C44 C47 1.505(15) . ?
C45 C46 1.389(14) . ?
C45 H45 0.9500 . ?
C46 H46 0.9500 . ?
C47 C52 1.396(14) . ?
C47 C48 1.402(14) . ?
C48 C49 1.367(14) . ?
C48 H48 0.9500 . ?
C49 C50 1.398(14) . ?
C49 H49 0.9500 . ?
C50 C51 1.371(14) . ?
C50 C53 1.494(14) . ?
C51 C52 1.401(14) . ?
C51 H51 0.9500 . ?
C52 H52 0.9500 . ?
C53 C58 1.365(14) . ?
C53 C54 1.420(15) . ?
C54 C55 1.363(14) . ?
C54 H54 0.9500 . ?
C55 C56 1.397(15) . ?
C55 H55 0.9500 . ?
C56 C57 1.394(16) . ?
C56 C59 1.455(16) . ?
C57 C58 1.419(15) . ?
C57 H57 0.9500 . ?
C58 H58 0.9500 . ?
C59 C60 1.371(16) . ?
C59 C64 1.390(16) . ?
C60 C61 1.409(16) . ?
C60 H60 0.9500 . ?
C61 C62 1.375(16) . ?
C61 H61 0.9500 . ?
C62 C63 1.396(17) . ?
C62 C65 1.462(17) . ?
C63 C64 1.417(17) . ?
C63 H63 0.9500 . ?
C64 H64 0.9500 . ?
C65 C66 1.390(16) . ?
C65 C70 1.425(15) . ?
C66 C67 1.369(15) . ?
C66 H66 0.9500 . ?
C67 C68 1.416(15) . ?
C67 H67 0.9500 . ?
C68 C69 1.346(15) . ?
C68 C71 1.519(15) . ?
C69 C70 1.363(14) . ?
C69 H69 0.9500 . ?
C70 H70 0.9500 . ?
C71 C72 1.387(15) . ?
C71 C76 1.410(14) . ?
C72 C73 1.405(14) . ?
C72 H72 0.9500 . ?
C73 C74 1.394(14) . ?
C73 H73 0.9500 . ?
C74 C75 1.374(14) . ?
C75 C76 1.401(14) . ?
C75 H75 0.9500 . ?
C76 H76 0.9500 . ?
C1F C9F 1.324(15) . ?
C1F C2F 1.468(14) . ?
C1F C5F 1.505(15) . ?
C2F C12F 1.418(15) . ?
C2F C3F 1.469(15) . ?
C3F C15F 1.345(15) . ?
C3F C4F 1.490(15) . ?
C4F C18F 1.390(16) . ?
C4F C5F 1.458(16) . ?
C5F C6F 1.351(15) . ?
C6F C20F 1.434(17) . ?
C6F C7F 1.439(15) . ?
C7F C8F 1.392(16) . ?
C7F C22F 1.428(18) . ?
C8F C25F 1.447(16) . ?
C8F C9F 1.465(15) . ?
C9F C10F 1.468(16) . ?
C10F C11F 1.383(16) . ?
C10F C26F 1.465(17) . ?
C11F C29F 1.442(16) . ?
C11F C12F 1.446(15) . ?
C12F C13F 1.414(16) . ?
C13F C14F 1.368(16) . ?
C13F C30F 1.477(17) . ?
C14F C33F 1.451(17) . ?
C14F C15F 1.454(16) . ?
C15F C16F 1.408(17) . ?
C16F C17F 1.369(18) . ?
C16F C34F 1.517(18) . ?
C17F C18F 1.441(17) . ?
C17F C37F 1.475(18) . ?
C18F C19F 1.434(16) . ?
C19F C20F 1.370(16) . ?
C19F C38F 1.422(16) . ?
C20F C21F 1.423(18) . ?
C21F C40F 1.327(17) . ?
C21F C22F 1.466(18) . ?
C22F C23F 1.360(17) . ?
C23F C24F 1.431(17) . ?
C23F C42F 1.473(17) . ?
C24F C25F 1.367(15) . ?
C24F C44F 1.447(17) . ?
C25F C26F 1.480(16) . ?
C26F C27F 1.381(17) . ?
C27F C28F 1.440(16) . ?
C27F C45F 1.475(18) . ?
C28F C29F 1.370(16) . ?
C28F C47F 1.450(16) . ?
C29F C30F 1.425(18) . ?
C30F C31F 1.336(17) . ?
C31F C48F 1.478(18) . ?
C31F C32F 1.490(17) . ?
C32F C33F 1.365(16) . ?
C32F C50F 1.472(17) . ?
C33F C34F 1.436(17) . ?
C34F C35F 1.363(16) . ?
C35F C51F 1.453(16) . ?
C35F C36F 1.465(17) . ?
C36F C37F 1.345(17) . ?
C36F C53F 1.473(18) . ?
C37F C38F 1.442(16) . ?
C38F C39F 1.381(16) . ?
C39F C54F 1.463(16) . ?
C39F C40F 1.469(17) . ?
C40F C41F 1.519(18) . ?
C41F C42F 1.345(16) . ?
C41F C55F 1.414(17) . ?
C42F C43F 1.446(17) . ?
C43F C57F 1.377(16) . ?
C43F C44F 1.447(17) . ?
C44F C45F 1.351(17) . ?
C45F C46F 1.464(17) . ?
C46F C58F 1.392(16) . ?
C46F C47F 1.439(16) . ?
C47F C48F 1.381(16) . ?
C48F C49F 1.433(16) . ?
C49F C59F 1.364(15) . ?
C49F C50F 1.447(15) . ?
C50F C51F 1.388(16) . ?
C51F C52F 1.455(16) . ?
C52F C60F 1.332(15) . ?
C52F C53F 1.471(16) . ?
C53F C54F 1.348(16) . ?
C54F C55F 1.445(15) . ?
C55F C56F 1.392(16) . ?
C56F C57F 1.440(15) . ?
C56F C60F 1.487(15) . ?
C57F C58F 1.475(16) . ?
C58F C59F 1.476(16) . ?
C59F C60F 1.503(15) . ?
C1C Cl3C 1.73(2) . ?
C1C Cl1C 1.77(2) . ?
C1C Cl2C 1.79(2) . ?
C1C H1C 1.0000 . ?
C1H C2H 1.55(3) . ?
C1H H1H1 0.9800 . ?
C1H H1H2 0.9800 . ?
C1H H1H3 0.9800 . ?
C2H C3H 1.51(3) . ?
C2H H2H1 0.9900 . ?
C2H H2H2 0.9900 . ?
C3H C4H 1.49(3) . ?
C3H H3H1 0.9900 . ?
C3H H3H2 0.9900 . ?
C4H C5H 1.50(3) . ?
C4H H4H1 0.9900 . ?
C4H H4H2 0.9900 . ?
C5H C6H 1.50(3) . ?
C5H H5H1 0.9900 . ?
C5H H5H2 0.9900 . ?
C6H H6H1 0.9800 . ?
C6H H6H2 0.9800 . ?
C6H H6H3 0.9800 . ?
C11H C12H 1.55(3) . ?
C11H H1H4 0.9800 . ?
C11H H1H5 0.9800 . ?
C11H H1H6 0.9800 . ?
C12H C13H 1.50(3) . ?
C12H H2H3 0.9900 . ?
C12H H2H4 0.9900 . ?
C13H C14H 1.50(3) . ?
C13H H3H3 0.9900 . ?
C13H H3H4 0.9900 . ?
C14H C15H 1.49(3) . ?
C14H H4H3 0.9900 . ?
C14H H4H4 0.9900 . ?
C15H C16H 1.51(3) . ?
C15H H5H3 0.9900 . ?
C15H H5H4 0.9900 . ?
C16H H6H4 0.9800 . ?
C16H H6H5 0.9800 . ?
C16H H6H6 0.9800 . ?
C1I C2I 1.52(3) . ?
C1I H1I1 0.9800 . ?
C1I H1I2 0.9800 . ?
C1I H1I3 0.9800 . ?
C2I C3I 1.49(3) . ?
C2I H2I1 0.9900 . ?
C2I H2I2 0.9900 . ?
C3I C4I 1.50(2) . ?
C3I H3I1 0.9900 . ?
C3I H3I2 0.9900 . ?
C4I C5I 1.50(3) . ?
C4I H4I1 0.9900 . ?
C4I H4I2 0.9900 . ?
C5I C6I 1.52(3) . ?
C5I H5I1 0.9900 . ?
C5I H5I2 0.9900 . ?
C6I H6I1 0.9800 . ?
C6I H6I2 0.9800 . ?
C6I H6I3 0.9800 . ?
C11I C12I 1.54(3) . ?
C11I H1I4 0.9800 . ?
C11I H1I5 0.9800 . ?
C11I H1I6 0.9800 . ?
C12I C13I 1.51(3) . ?
C12I H2I3 0.9900 . ?
C12I H2I4 0.9900 . ?
C13I C14I 1.50(3) . ?
C13I H3I3 0.9900 . ?
C13I H3I4 0.9900 . ?
C14I C15I 1.49(3) . ?
C14I H4I3 0.9900 . ?
C14I H4I4 0.9900 . ?
C15I C16I 1.50(3) . ?
C15I H5I3 0.9900 . ?
C15I H5I4 0.9900 . ?
C16I H6I4 0.9800 . ?
C16I H6I5 0.9800 . ?
C16I H6I6 0.9800 . ?
C1J C2J 1.56(3) . ?
C1J H1J1 0.9800 . ?
C1J H1J2 0.9800 . ?
C1J H1J3 0.9800 . ?
C2J C3J 1.50(3) . ?
C2J H2J1 0.9900 . ?
C2J H2J2 0.9900 . ?
C3J C4J 1.56(3) . ?
C3J H3J1 0.9900 . ?
C3J H3J2 0.9900 . ?
C4J C5J 1.49(3) . ?
C4J H4J1 0.9900 . ?
C4J H4J2 0.9900 . ?
C5J C6J 1.47(3) . ?
C5J H5J1 0.9900 . ?
C5J H5J2 0.9900 . ?
C6J H6J1 0.9800 . ?
C6J H6J2 0.9800 . ?
C6J H6J3 0.9800 . ?
C11J C12J 1.50(3) . ?
C11J H1J4 0.9800 . ?
C11J H1J5 0.9800 . ?
C11J H1J6 0.9800 . ?
C12J C13J 1.51(3) . ?
C12J H2J3 0.9900 . ?
C12J H2J4 0.9900 . ?
C13J C14J 1.49(3) . ?
C13J H3J3 0.9900 . ?
C13J H3J4 0.9900 . ?
C14J C15J 1.51(3) . ?
C14J H4J3 0.9900 . ?
C14J H4J4 0.9900 . ?
C15J C16J 1.53(3) . ?
C15J H5J3 0.9900 . ?
C15J H5J4 0.9900 . ?
C16J H6J4 0.9800 . ?
C16J H6J5 0.9800 . ?
C16J H6J6 0.9800 . ?

loop_
_geom_torsion_atom_site_label_1
_geom_torsion_atom_site_label_2
_geom_torsion_atom_site_label_3
_geom_torsion_atom_site_label_4
_geom_torsion
_geom_torsion_site_symmetry_1
_geom_torsion_site_symmetry_2
_geom_torsion_site_symmetry_3
_geom_torsion_site_symmetry_4
_geom_torsion_publ_flag
C18 N1 C1 C14 4.1(12) . . . . ?
C18 N1 C1 C2 -177.2(8) . . . . ?
N1 C1 C2 C3 -0.1(13) . . . . ?
C14 C1 C2 C3 178.7(9) . . . . ?
N1 C1 C2 C15 177.3(9) . . . . ?
C14 C1 C2 C15 -3.9(13) . . . . ?
C15 C2 C3 C4 1.2(14) . . . . ?
C1 C2 C3 C4 178.5(9) . . . . ?
C2 C3 C4 C5 -2.2(15) . . . . ?
C3 C4 C5 C6 2.5(16) . . . . ?
C4 C5 C6 C15 -1.7(16) . . . . ?
C4 C5 C6 C7 -179.5(10) . . . . ?
C15 C6 C7 C8 0.6(16) . . . . ?
C5 C6 C7 C8 178.4(11) . . . . ?
C6 C7 C8 C9 2.3(17) . . . . ?
C7 C8 C9 C16 -3.6(16) . . . . ?
C7 C8 C9 C10 177.4(11) . . . . ?
C16 C9 C10 C11 -1.1(17) . . . . ?
C8 C9 C10 C11 177.9(11) . . . . ?
C9 C10 C11 C12 0.5(17) . . . . ?
C10 C11 C12 C13 -0.5(16) . . . . ?
C11 C12 C13 C16 1.1(15) . . . . ?
C11 C12 C13 C14 -178.5(9) . . . . ?
C16 C13 C14 N2 -176.4(9) . . . . ?
C12 C13 C14 N2 3.2(14) . . . . ?
C16 C13 C14 C1 0.5(14) . . . . ?
C12 C13 C14 C1 -179.9(8) . . . . ?
N1 C1 C14 N2 -2.1(13) . . . . ?
C2 C1 C14 N2 179.1(8) . . . . ?
N1 C1 C14 C13 -179.1(9) . . . . ?
C2 C1 C14 C13 2.1(13) . . . . ?
C13 C14 N2 C19 177.2(9) . . . . ?
C1 C14 N2 C19 0.2(13) . . . . ?
C5 C6 C15 C2 0.6(14) . . . . ?
C7 C6 C15 C2 178.5(9) . . . . ?
C5 C6 C15 C16 179.7(9) . . . . ?
C7 C6 C15 C16 -2.4(14) . . . . ?
C3 C2 C15 C6 -0.3(14) . . . . ?
C1 C2 C15 C6 -177.7(9) . . . . ?
C3 C2 C15 C16 -179.5(8) . . . . ?
C1 C2 C15 C16 3.2(13) . . . . ?
C12 C13 C16 C9 -1.8(14) . . . . ?
C14 C13 C16 C9 177.8(10) . . . . ?
C12 C13 C16 C15 179.1(9) . . . . ?
C14 C13 C16 C15 -1.3(14) . . . . ?
C10 C9 C16 C13 1.8(15) . . . . ?
C8 C9 C16 C13 -177.3(10) . . . . ?
C10 C9 C16 C15 -179.1(9) . . . . ?
C8 C9 C16 C15 1.8(14) . . . . ?
C6 C15 C16 C13 -179.7(9) . . . . ?
C2 C15 C16 C13 -0.6(13) . . . . ?
C6 C15 C16 C9 1.2(14) . . . . ?
C2 C15 C16 C9 -179.7(9) . . . . ?
C1 N1 C18 C17 178.8(8) . . . . ?
C1 N1 C18 C19 -4.2(12) . . . . ?
C22 C17 C18 N1 168.6(8) . . . . ?
C74 C17 C18 N1 -23.0(13) . . . . ?
C22 C17 C18 C19 -8.5(12) . . . . ?
C74 C17 C18 C19 159.9(8) . . . . ?
C14 N2 C19 C18 -0.5(13) . . . . ?
C14 N2 C19 C20 -179.5(8) . . . . ?
N1 C18 C19 N2 2.5(13) . . . . ?
C17 C18 C19 N2 179.5(8) . . . . ?
N1 C18 C19 C20 -178.4(8) . . . . ?
C17 C18 C19 C20 -1.5(13) . . . . ?
N2 C19 C20 C21 -170.2(8) . . . . ?
C18 C19 C20 C21 10.7(12) . . . . ?
N2 C19 C20 C23 20.2(13) . . . . ?
C18 C19 C20 C23 -158.9(9) . . . . ?
C19 C20 C21 C22 -10.5(12) . . . . ?
C23 C20 C21 C22 159.6(8) . . . . ?
C18 C17 C22 C21 9.1(13) . . . . ?
C74 C17 C22 C21 -160.1(8) . . . . ?
C20 C21 C22 C17 0.6(14) . . . . ?
C21 C20 C23 C24 -129.0(11) . . . . ?
C19 C20 C23 C24 40.4(14) . . . . ?
C21 C20 C23 C28 33.0(12) . . . . ?
C19 C20 C23 C28 -157.7(9) . . . . ?
C28 C23 C24 C25 -8.6(14) . . . . ?
C20 C23 C24 C25 153.7(10) . . . . ?
C23 C24 C25 C26 0.1(15) . . . . ?
C24 C25 C26 C27 9.3(14) . . . . ?
C24 C25 C26 C29 -160.4(10) . . . . ?
C25 C26 C27 C28 -10.4(15) . . . . ?
C29 C26 C27 C28 158.8(10) . . . . ?
C26 C27 C28 C23 2.1(16) . . . . ?
C24 C23 C28 C27 7.6(15) . . . . ?
C20 C23 C28 C27 -154.8(10) . . . . ?
C27 C26 C29 C34 -24.7(14) . . . . ?
C25 C26 C29 C34 144.2(10) . . . . ?
C27 C26 C29 C30 167.0(10) . . . . ?
C25 C26 C29 C30 -24.1(15) . . . . ?
C34 C29 C30 C31 -6.2(15) . . . . ?
C26 C29 C30 C31 162.0(10) . . . . ?
C29 C30 C31 C32 0.0(16) . . . . ?
C30 C31 C32 C33 6.5(16) . . . . ?
C30 C31 C32 C35 -158.7(10) . . . . ?
C31 C32 C33 C34 -6.8(15) . . . . ?
C35 C32 C33 C34 158.6(9) . . . . ?
C30 C29 C34 C33 6.0(15) . . . . ?
C26 C29 C34 C33 -163.0(9) . . . . ?
C32 C33 C34 C29 0.5(14) . . . . ?
C31 C32 C35 C36 24.6(15) . . . . ?
C33 C32 C35 C36 -140.6(11) . . . . ?
C31 C32 C35 C40 -167.5(10) . . . . ?
C33 C32 C35 C40 27.4(14) . . . . ?
C40 C35 C36 C37 -10.8(14) . . . . ?
C32 C35 C36 C37 157.6(10) . . . . ?
C35 C36 C37 C38 2.0(14) . . . . ?
C36 C37 C38 C39 8.2(14) . . . . ?
C36 C37 C38 C41 -158.8(9) . . . . ?
C37 C38 C39 C40 -9.6(15) . . . . ?
C41 C38 C39 C40 157.0(10) . . . . ?
C38 C39 C40 C35 0.9(16) . . . . ?
C36 C35 C40 C39 9.2(15) . . . . ?
C32 C35 C40 C39 -159.2(10) . . . . ?
C37 C38 C41 C42 -27.4(14) . . . . ?
C39 C38 C41 C42 166.5(10) . . . . ?
C37 C38 C41 C46 140.4(11) . . . . ?
C39 C38 C41 C46 -25.7(15) . . . . ?
C46 C41 C42 C43 -11.1(16) . . . . ?
C38 C41 C42 C43 157.1(10) . . . . ?
C41 C42 C43 C44 1.9(17) . . . . ?
C42 C43 C44 C45 7.2(16) . . . . ?
C42 C43 C44 C47 -157.7(10) . . . . ?
C43 C44 C45 C46 -6.9(15) . . . . ?
C47 C44 C45 C46 158.4(10) . . . . ?
C44 C45 C46 C41 -2.4(15) . . . . ?
C42 C41 C46 C45 11.2(15) . . . . ?
C38 C41 C46 C45 -157.2(10) . . . . ?
C43 C44 C47 C52 -167.9(9) . . . . ?
C45 C44 C47 C52 27.3(14) . . . . ?
C43 C44 C47 C48 25.0(13) . . . . ?
C45 C44 C47 C48 -139.7(10) . . . . ?
C52 C47 C48 C49 -6.8(13) . . . . ?
C44 C47 C48 C49 160.9(9) . . . . ?
C47 C48 C49 C50 -0.6(14) . . . . ?
C48 C49 C50 C51 7.4(13) . . . . ?
C48 C49 C50 C53 -160.6(9) . . . . ?
C49 C50 C51 C52 -6.7(13) . . . . ?
C53 C50 C51 C52 161.4(9) . . . . ?
C48 C47 C52 C51 7.4(13) . . . . ?
C44 C47 C52 C51 -160.0(8) . . . . ?
C50 C51 C52 C47 -0.8(14) . . . . ?
C51 C50 C53 C58 -28.2(15) . . . . ?
C49 C50 C53 C58 139.5(11) . . . . ?
C51 C50 C53 C54 168.5(9) . . . . ?
C49 C50 C53 C54 -23.8(14) . . . . ?
C58 C53 C54 C55 -7.1(15) . . . . ?
C50 C53 C54 C55 157.1(10) . . . . ?
C53 C54 C55 C56 -2.4(17) . . . . ?
C54 C55 C56 C57 12.0(16) . . . . ?
C54 C55 C56 C59 -157.4(11) . . . . ?
C55 C56 C57 C58 -12.2(15) . . . . ?
C59 C56 C57 C58 158.1(10) . . . . ?
C54 C53 C58 C57 6.8(15) . . . . ?
C50 C53 C58 C57 -157.3(10) . . . . ?
C56 C57 C58 C53 3.0(16) . . . . ?
C57 C56 C59 C60 -137.5(12) . . . . ?
C55 C56 C59 C60 31.7(16) . . . . ?
C57 C56 C59 C64 28.9(16) . . . . ?
C55 C56 C59 C64 -161.9(11) . . . . ?
C64 C59 C60 C61 -9.5(16) . . . . ?
C56 C59 C60 C61 157.9(9) . . . . ?
C59 C60 C61 C62 0.6(15) . . . . ?
C60 C61 C62 C63 7.9(15) . . . . ?
C60 C61 C62 C65 -159.7(9) . . . . ?
C61 C62 C63 C64 -7.5(16) . . . . ?
C65 C62 C63 C64 159.7(10) . . . . ?
C60 C59 C64 C63 9.7(17) . . . . ?
C56 C59 C64 C63 -156.5(11) . . . . ?
C62 C63 C64 C59 -1.4(17) . . . . ?
C61 C62 C65 C66 -28.5(15) . . . . ?
C63 C62 C65 C66 164.4(10) . . . . ?
C61 C62 C65 C70 134.7(12) . . . . ?
C63 C62 C65 C70 -32.3(14) . . . . ?
C70 C65 C66 C67 -5.3(15) . . . . ?
C62 C65 C66 C67 158.4(9) . . . . ?
C65 C66 C67 C68 -1.6(15) . . . . ?
C66 C67 C68 C69 7.9(14) . . . . ?
C66 C67 C68 C71 -162.4(9) . . . . ?
C67 C68 C69 C70 -7.0(14) . . . . ?
C71 C68 C69 C70 162.8(8) . . . . ?
C68 C69 C70 C65 -0.2(14) . . . . ?
C66 C65 C70 C69 6.3(14) . . . . ?
C62 C65 C70 C69 -158.1(9) . . . . ?
C69 C68 C71 C72 -146.4(11) . . . . ?
C67 C68 C71 C72 23.5(13) . . . . ?
C69 C68 C71 C76 22.1(13) . . . . ?
C67 C68 C71 C76 -168.1(8) . . . . ?
C76 C71 C72 C73 -8.6(14) . . . . ?
C68 C71 C72 C73 160.0(10) . . . . ?
C71 C72 C73 C74 -1.4(15) . . . . ?
C72 C73 C74 C75 10.6(14) . . . . ?
C72 C73 C74 C17 -154.7(10) . . . . ?
C22 C17 C74 C75 -31.4(12) . . . . ?
C18 C17 C74 C75 160.0(9) . . . . ?
C22 C17 C74 C73 133.7(10) . . . . ?
C18 C17 C74 C73 -34.9(13) . . . . ?
C73 C74 C75 C76 -9.6(15) . . . . ?
C17 C74 C75 C76 155.4(9) . . . . ?
C74 C75 C76 C71 -0.6(15) . . . . ?
C72 C71 C76 C75 9.6(14) . . . . ?
C68 C71 C76 C75 -159.4(9) . . . . ?
C9F C1F C2F C12F -4.2(18) . . . . ?
C5F C1F C2F C12F 141.4(11) . . . . ?
C9F C1F C2F C3F -144.7(12) . . . . ?
C5F C1F C2F C3F 0.9(13) . . . . ?
C12F C2F C3F C15F -1.8(16) . . . . ?
C1F C2F C3F C15F 139.7(11) . . . . ?
C12F C2F C3F C4F -143.0(10) . . . . ?
C1F C2F C3F C4F -1.5(13) . . . . ?
C15F C3F C4F C18F 0.7(15) . . . . ?
C2F C3F C4F C18F 142.0(10) . . . . ?
C15F C3F C4F C5F -139.7(11) . . . . ?
C2F C3F C4F C5F 1.5(13) . . . . ?
C18F C4F C5F C6F 1.9(16) . . . . ?
C3F C4F C5F C6F 141.6(11) . . . . ?
C18F C4F C5F C1F -140.8(11) . . . . ?
C3F C4F C5F C1F -1.0(13) . . . . ?
C9F C1F C5F C6F 2.1(18) . . . . ?
C2F C1F C5F C6F -143.7(11) . . . . ?
C9F C1F C5F C4F 145.9(12) . . . . ?
C2F C1F C5F C4F 0.0(13) . . . . ?
C4F C5F C6F C20F 0.1(16) . . . . ?
C1F C5F C6F C20F 137.9(12) . . . . ?
C4F C5F C6F C7F -139.3(12) . . . . ?
C1F C5F C6F C7F -1.4(18) . . . . ?
C5F C6F C7F C8F 2(2) . . . . ?
C20F C6F C7F C8F -140.8(13) . . . . ?
C5F C6F C7F C22F 142.0(12) . . . . ?
C20F C6F C7F C22F -0.4(13) . . . . ?
C22F C7F C8F C25F 1.7(16) . . . . ?
C6F C7F C8F C25F 138.2(12) . . . . ?
C22F C7F C8F C9F -138.8(12) . . . . ?
C6F C7F C8F C9F -2.3(19) . . . . ?
C2F C1F C9F C8F 138.6(12) . . . . ?
C5F C1F C9F C8F -2.8(18) . . . . ?
C2F C1F C9F C10F 2.6(18) . . . . ?
C5F C1F C9F C10F -138.7(12) . . . . ?
C7F C8F C9F C1F 2.9(19) . . . . ?
C25F C8F C9F C1F -141.2(12) . . . . ?
C7F C8F C9F C10F 143.1(12) . . . . ?
C25F C8F C9F C10F -1.0(13) . . . . ?
C1F C9F C10F C11F 0.0(19) . . . . ?
C8F C9F C10F C11F -140.3(13) . . . . ?
C1F C9F C10F C26F 141.8(12) . . . . ?
C8F C9F C10F C26F 1.5(13) . . . . ?
C26F C10F C11F C29F 0.3(16) . . . . ?
C9F C10F C11F C29F 137.5(12) . . . . ?
C26F C10F C11F C12F -138.3(12) . . . . ?
C9F C10F C11F C12F -1.1(19) . . . . ?
C1F C2F C12F C13F -136.3(12) . . . . ?
C3F C2F C12F C13F 1.0(16) . . . . ?
C1F C2F C12F C11F 3.0(17) . . . . ?
C3F C2F C12F C11F 140.3(11) . . . . ?
C10F C11F C12F C13F 142.5(12) . . . . ?
C29F C11F C12F C13F -0.4(13) . . . . ?
C10F C11F C12F C2F -0.5(18) . . . . ?
C29F C11F C12F C2F -143.3(11) . . . . ?
C2F C12F C13F C14F 0.2(18) . . . . ?
C11F C12F C13F C14F -142.2(11) . . . . ?
C2F C12F C13F C30F 144.0(11) . . . . ?
C11F C12F C13F C30F 1.6(12) . . . . ?
C12F C13F C14F C33F 137.8(12) . . . . ?
C30F C13F C14F C33F -0.1(15) . . . . ?
C12F C13F C14F C15F -0.5(18) . . . . ?
C30F C13F C14F C15F -138.4(12) . . . . ?
C2F C3F C15F C16F -138.9(11) . . . . ?
C4F C3F C15F C16F -3.1(16) . . . . ?
C2F C3F C15F C14F 1.5(17) . . . . ?
C4F C3F C15F C14F 137.4(11) . . . . ?
C13F C14F C15F C3F -0.3(18) . . . . ?
C33F C14F C15F C3F -143.1(11) . . . . ?
C13F C14F C15F C16F 144.9(12) . . . . ?
C33F C14F C15F C16F 2.1(12) . . . . ?
C3F C15F C16F C17F 3.8(18) . . . . ?
C14F C15F C16F C17F -141.8(12) . . . . ?
C3F C15F C16F C34F 142.1(11) . . . . ?
C14F C15F C16F C34F -3.4(13) . . . . ?
C15F C16F C17F C18F -2.0(18) . . . . ?
C34F C16F C17F C18F -138.4(12) . . . . ?
C15F C16F C17F C37F 134.5(14) . . . . ?
C34F C16F C17F C37F -1.9(16) . . . . ?
C5F C4F C18F C19F -3.4(16) . . . . ?
C3F C4F C18F C19F -140.3(11) . . . . ?
C5F C4F C18F C17F 137.9(11) . . . . ?
C3F C4F C18F C17F 1.0(15) . . . . ?
C16F C17F C18F C4F -0.3(17) . . . . ?
C37F C17F C18F C4F -143.5(11) . . . . ?
C16F C17F C18F C19F 143.7(11) . . . . ?
C37F C17F C18F C19F 0.5(13) . . . . ?
C4F C18F C19F C20F 3.1(18) . . . . ?
C17F C18F C19F C20F -141.7(13) . . . . ?
C4F C18F C19F C38F 145.3(11) . . . . ?
C17F C18F C19F C38F 0.5(12) . . . . ?
C38F C19F C20F C21F -1.8(16) . . . . ?
C18F C19F C20F C21F 136.0(13) . . . . ?
C38F C19F C20F C6F -139.0(12) . . . . ?
C18F C19F C20F C6F -1.2(18) . . . . ?
C5F C6F C20F C19F -0.4(17) . . . . ?
C7F C6F C20F C19F 142.6(11) . . . . ?
C5F C6F C20F C21F -143.8(11) . . . . ?
C7F C6F C20F C21F -0.7(13) . . . . ?
C19F C20F C21F C40F 1.9(18) . . . . ?
C6F C20F C21F C40F 144.6(12) . . . . ?
C19F C20F C21F C22F -141.1(11) . . . . ?
C6F C20F C21F C22F 1.6(14) . . . . ?
C8F C7F C22F C23F -1.6(18) . . . . ?
C6F C7F C22F C23F -142.7(11) . . . . ?
C8F C7F C22F C21F 142.4(11) . . . . ?
C6F C7F C22F C21F 1.4(13) . . . . ?
C40F C21F C22F C23F -0.8(17) . . . . ?
C20F C21F C22F C23F 142.1(12) . . . . ?
C40F C21F C22F C7F -144.8(12) . . . . ?
C20F C21F C22F C7F -1.9(14) . . . . ?
C7F C22F C23F C24F 0.6(18) . . . . ?
C21F C22F C23F C24F -137.7(13) . . . . ?
C7F C22F C23F C42F 139.0(12) . . . . ?
C21F C22F C23F C42F 0.8(16) . . . . ?
C22F C23F C24F C25F 0.3(18) . . . . ?
C42F C23F C24F C25F -142.1(11) . . . . ?
C22F C23F C24F C44F 142.0(12) . . . . ?
C42F C23F C24F C44F -0.4(12) . . . . ?
C23F C24F C25F C8F -0.2(16) . . . . ?
C44F C24F C25F C8F -137.3(11) . . . . ?
C23F C24F C25F C26F 138.0(11) . . . . ?
C44F C24F C25F C26F 0.9(16) . . . . ?
C7F C8F C25F C24F -0.8(16) . . . . ?
C9F C8F C25F C24F 143.6(11) . . . . ?
C7F C8F C25F C26F -144.3(11) . . . . ?
C9F C8F C25F C26F 0.2(13) . . . . ?
C11F C10F C26F C27F -0.5(16) . . . . ?
C9F C10F C26F C27F -143.5(11) . . . . ?
C11F C10F C26F C25F 141.7(11) . . . . ?
C9F C10F C26F C25F -1.4(13) . . . . ?
C24F C25F C26F C27F 0.3(15) . . . . ?
C8F C25F C26F C27F 143.6(11) . . . . ?
C24F C25F C26F C10F -142.5(11) . . . . ?
C8F C25F C26F C10F 0.8(13) . . . . ?
C10F C26F C27F C28F 0.3(17) . . . . ?
C25F C26F C27F C28F -138.4(11) . . . . ?
C10F C26F C27F C45F 138.0(11) . . . . ?
C25F C26F C27F C45F -0.8(15) . . . . ?
C26F C27F C28F C29F 0.1(18) . . . . ?
C45F C27F C28F C29F -141.3(12) . . . . ?
C26F C27F C28F C47F 141.9(12) . . . . ?
C45F C27F C28F C47F 0.5(12) . . . . ?
C27F C28F C29F C30F 137.3(12) . . . . ?
C47F C28F C29F C30F -0.6(16) . . . . ?
C27F C28F C29F C11F -0.3(17) . . . . ?
C47F C28F C29F C11F -138.3(11) . . . . ?
C10F C11F C29F C28F 0.1(16) . . . . ?
C12F C11F C29F C28F 142.6(11) . . . . ?
C10F C11F C29F C30F -143.7(11) . . . . ?
C12F C11F C29F C30F -1.2(12) . . . . ?
C28F C29F C30F C31F 1.0(18) . . . . ?
C11F C29F C30F C31F 143.9(12) . . . . ?
C28F C29F C30F C13F -140.6(12) . . . . ?
C11F C29F C30F C13F 2.2(13) . . . . ?
C14F C13F C30F C31F -0.9(17) . . . . ?
C12F C13F C30F C31F -145.1(12) . . . . ?
C14F C13F C30F C29F 141.7(11) . . . . ?
C12F C13F C30F C29F -2.4(13) . . . . ?
C29F C30F C31F C48F -0.7(18) . . . . ?
C13F C30F C31F C48F 138.7(11) . . . . ?
C29F C30F C31F C32F -138.6(12) . . . . ?
C13F C30F C31F C32F 0.8(18) . . . . ?
C30F C31F C32F C33F 0.4(17) . . . . ?
C48F C31F C32F C33F -142.6(11) . . . . ?
C30F C31F C32F C50F 142.8(13) . . . . ?
C48F C31F C32F C50F -0.2(12) . . . . ?
C50F C32F C33F C34F -0.8(17) . . . . ?
C31F C32F C33F C34F 136.9(12) . . . . ?
C50F C32F C33F C14F -139.1(11) . . . . ?
C31F C32F C33F C14F -1.4(15) . . . . ?
C13F C14F C33F C32F 1.2(15) . . . . ?
C15F C14F C33F C32F 142.8(10) . . . . ?
C13F C14F C33F C34F -141.5(11) . . . . ?
C15F C14F C33F C34F 0.1(13) . . . . ?
C32F C33F C34F C35F 0.1(18) . . . . ?
C14F C33F C34F C35F 141.7(12) . . . . ?
C32F C33F C34F C16F -143.7(11) . . . . ?
C14F C33F C34F C16F -2.1(12) . . . . ?
C17F C16F C34F C35F 1.1(15) . . . . ?
C15F C16F C34F C35F -139.9(11) . . . . ?
C17F C16F C34F C33F 144.5(11) . . . . ?
C15F C16F C34F C33F 3.5(13) . . . . ?
C33F C34F C35F C51F 0.5(16) . . . . ?
C16F C34F C35F C51F 137.9(11) . . . . ?
C33F C34F C35F C36F -138.2(12) . . . . ?
C16F C34F C35F C36F -0.7(15) . . . . ?
C34F C35F C36F C37F 1.3(16) . . . . ?
C51F C35F C36F C37F -140.6(12) . . . . ?
C34F C35F C36F C53F 141.4(12) . . . . ?
C51F C35F C36F C53F -0.4(14) . . . . ?
C35F C36F C37F C38F 138.8(12) . . . . ?
C53F C36F C37F C38F 3.0(17) . . . . ?
C35F C36F C37F C17F -2.1(17) . . . . ?
C53F C36F C37F C17F -137.8(12) . . . . ?
C16F C17F C37F C36F 2.6(17) . . . . ?
C18F C17F C37F C36F 144.3(11) . . . . ?
C16F C17F C37F C38F -143.0(11) . . . . ?
C18F C17F C37F C38F -1.3(13) . . . . ?
C20F C19F C38F C39F 1.4(16) . . . . ?
C18F C19F C38F C39F -141.7(10) . . . . ?
C20F C19F C38F C37F 141.8(10) . . . . ?
C18F C19F C38F C37F -1.3(12) . . . . ?
C36F C37F C38F C39F -2.1(17) . . . . ?
C17F C37F C38F C39F 142.8(12) . . . . ?
C36F C37F C38F C19F -143.3(12) . . . . ?
C17F C37F C38F C19F 1.6(13) . . . . ?
C19F C38F C39F C54F 138.8(11) . . . . ?
C37F C38F C39F C54F 1.8(17) . . . . ?
C19F C38F C39F C40F -1.2(16) . . . . ?
C37F C38F C39F C40F -138.2(11) . . . . ?
C20F C21F C40F C39F -1.7(18) . . . . ?
C22F C21F C40F C39F 138.4(11) . . . . ?
C20F C21F C40F C41F -139.5(11) . . . . ?
C22F C21F C40F C41F 0.6(17) . . . . ?
C38F C39F C40F C21F 1.4(17) . . . . ?
C54F C39F C40F C21F -143.7(12) . . . . ?
C38F C39F C40F C41F 144.8(11) . . . . ?
C54F C39F C40F C41F -0.4(13) . . . . ?
C21F C40F C41F C42F -0.3(16) . . . . ?
C39F C40F C41F C42F -143.9(11) . . . . ?
C21F C40F C41F C55F 142.7(12) . . . . ?
C39F C40F C41F C55F -0.9(13) . . . . ?
C55F C41F C42F C43F -1.0(19) . . . . ?
C40F C41F C42F C43F 137.1(12) . . . . ?
C55F C41F C42F C23F -137.7(12) . . . . ?
C40F C41F C42F C23F 0.3(15) . . . . ?
C22F C23F C42F C41F -0.5(16) . . . . ?
C24F C23F C42F C41F 142.4(11) . . . . ?
C22F C23F C42F C43F -142.3(10) . . . . ?
C24F C23F C42F C43F 0.6(12) . . . . ?
C41F C42F C43F C57F 2.1(18) . . . . ?
C23F C42F C43F C57F 144.0(11) . . . . ?
C41F C42F C43F C44F -142.5(12) . . . . ?
C23F C42F C43F C44F -0.6(12) . . . . ?
C25F C24F C44F C45F -1.6(17) . . . . ?
C23F C24F C44F C45F -143.0(11) . . . . ?
C25F C24F C44F C43F 141.4(11) . . . . ?
C23F C24F C44F C43F 0.1(13) . . . . ?
C57F C43F C44F C45F -1.5(18) . . . . ?
C42F C43F C44F C45F 143.2(12) . . . . ?
C57F C43F C44F C24F -144.3(11) . . . . ?
C42F C43F C44F C24F 0.3(13) . . . . ?
C24F C44F C45F C46F 138.6(13) . . . . ?
C43F C44F C45F C46F 0.0(19) . . . . ?
C24F C44F C45F C27F 1.1(17) . . . . ?
C43F C44F C45F C27F -137.5(13) . . . . ?
C26F C27F C45F C44F 0.1(16) . . . . ?
C28F C27F C45F C44F 141.8(11) . . . . ?
C26F C27F C45F C46F -143.0(11) . . . . ?
C28F C27F C45F C46F -1.3(12) . . . . ?
C44F C45F C46F C58F 1.1(18) . . . . ?
C27F C45F C46F C58F 144.5(11) . . . . ?
C44F C45F C46F C47F -141.8(12) . . . . ?
C27F C45F C46F C47F 1.6(12) . . . . ?
C58F C46F C47F C48F -1.9(17) . . . . ?
C45F C46F C47F C48F 141.2(12) . . . . ?
C58F C46F C47F C28F -144.4(11) . . . . ?
C45F C46F C47F C28F -1.3(12) . . . . ?
C29F C28F C47F C48F -0.1(15) . . . . ?
C27F C28F C47F C48F -142.7(10) . . . . ?
C29F C28F C47F C46F 143.1(10) . . . . ?
C27F C28F C47F C46F 0.5(12) . . . . ?
C46F C47F C48F C49F 1.5(17) . . . . ?
C28F C47F C48F C49F 139.7(11) . . . . ?
C46F C47F C48F C31F -137.7(12) . . . . ?
C28F C47F C48F C31F 0.5(15) . . . . ?
C30F C31F C48F C47F -0.1(16) . . . . ?
C32F C31F C48F C47F 143.4(10) . . . . ?
C30F C31F C48F C49F -143.3(12) . . . . ?
C32F C31F C48F C49F 0.2(13) . . . . ?
C47F C48F C49F C59F -1.9(17) . . . . ?
C31F C48F C49F C59F 141.1(11) . . . . ?
C47F C48F C49F C50F -143.1(11) . . . . ?
C31F C48F C49F C50F -0.1(13) . . . . ?
C59F C49F C50F C51F -1.6(19) . . . . ?
C48F C49F C50F C51F 140.6(12) . . . . ?
C59F C49F C50F C32F -142.3(12) . . . . ?
C48F C49F C50F C32F 0.0(13) . . . . ?
C33F C32F C50F C51F 1.0(16) . . . . ?
C31F C32F C50F C51F -141.7(10) . . . . ?
C33F C32F C50F C49F 142.9(11) . . . . ?
C31F C32F C50F C49F 0.2(12) . . . . ?
C49F C50F C51F C35F -137.5(12) . . . . ?
C32F C50F C51F C35F -0.4(16) . . . . ?
C49F C50F C51F C52F -0.1(18) . . . . ?
C32F C50F C51F C52F 136.9(12) . . . . ?
C34F C35F C51F C50F -0.3(16) . . . . ?
C36F C35F C51F C50F 141.9(12) . . . . ?
C34F C35F C51F C52F -142.8(11) . . . . ?
C36F C35F C51F C52F -0.6(14) . . . . ?
C50F C51F C52F C60F 2.1(19) . . . . ?
C35F C51F C52F C60F 145.2(13) . . . . ?
C50F C51F C52F C53F -141.7(12) . . . . ?
C35F C51F C52F C53F 1.4(13) . . . . ?
C60F C52F C53F C54F 0.4(19) . . . . ?
C51F C52F C53F C54F 144.9(13) . . . . ?
C60F C52F C53F C36F -146.1(13) . . . . ?
C51F C52F C53F C36F -1.6(14) . . . . ?
C37F C36F C53F C54F -4.0(17) . . . . ?
C35F C36F C53F C54F -145.0(11) . . . . ?
C37F C36F C53F C52F 142.2(12) . . . . ?
C35F C36F C53F C52F 1.2(14) . . . . ?
C52F C53F C54F C55F -3.5(19) . . . . ?
C36F C53F C54F C55F 137.8(13) . . . . ?
C52F C53F C54F C39F -137.6(12) . . . . ?
C36F C53F C54F C39F 3.7(16) . . . . ?
C38F C39F C54F C53F -2.7(16) . . . . ?
C40F C39F C54F C53F 140.7(11) . . . . ?
C38F C39F C54F C55F -141.9(11) . . . . ?
C40F C39F C54F C55F 1.5(13) . . . . ?
C42F C41F C55F C56F 0.4(18) . . . . ?
C40F C41F C55F C56F -141.5(11) . . . . ?
C42F C41F C55F C54F 143.8(11) . . . . ?
C40F C41F C55F C54F 1.9(13) . . . . ?
C53F C54F C55F C56F 3.5(18) . . . . ?
C39F C54F C55F C56F 141.1(12) . . . . ?
C53F C54F C55F C41F -139.7(13) . . . . ?
C39F C54F C55F C41F -2.1(13) . . . . ?
C41F C55F C56F C57F -0.9(17) . . . . ?
C54F C55F C56F C57F -140.7(12) . . . . ?
C41F C55F C56F C60F 139.2(12) . . . . ?
C54F C55F C56F C60F -0.7(17) . . . . ?
C42F C43F C57F C56F -2.6(17) . . . . ?
C44F C43F C57F C56F 137.8(12) . . . . ?
C42F C43F C57F C58F -138.5(11) . . . . ?
C44F C43F C57F C58F 1.9(16) . . . . ?
C55F C56F C57F C43F 2.0(16) . . . . ?
C60F C56F C57F C43F -141.2(11) . . . . ?
C55F C56F C57F C58F 142.6(11) . . . . ?
C60F C56F C57F C58F -0.7(14) . . . . ?
C47F C46F C58F C57F 138.8(11) . . . . ?
C45F C46F C58F C57F -0.6(16) . . . . ?
C47F C46F C58F C59F 2.5(16) . . . . ?
C45F C46F C58F C59F -137.0(11) . . . . ?
C43F C57F C58F C46F -0.8(16) . . . . ?
C56F C57F C58F C46F -140.6(11) . . . . ?
C43F C57F C58F C59F 139.7(11) . . . . ?
C56F C57F C58F C59F 0.0(13) . . . . ?
C48F C49F C59F C58F 2.6(15) . . . . ?
C50F C49F C59F C58F 140.3(12) . . . . ?
C48F C49F C59F C60F -136.3(12) . . . . ?
C50F C49F C59F C60F 1.4(18) . . . . ?
C46F C58F C59F C49F -2.9(15) . . . . ?
C57F C58F C59F C49F -143.3(11) . . . . ?
C46F C58F C59F C60F 141.1(11) . . . . ?
C57F C58F C59F C60F 0.7(13) . . . . ?
C51F C52F C60F C56F -138.4(13) . . . . ?
C53F C52F C60F C56F 2.5(18) . . . . ?
C51F C52F C60F C59F -2.3(19) . . . . ?
C53F C52F C60F C59F 138.5(12) . . . . ?
C55F C56F C60F C52F -2.4(18) . . . . ?
C57F C56F C60F C52F 141.9(12) . . . . ?
C55F C56F C60F C59F -143.2(11) . . . . ?
C57F C56F C60F C59F 1.0(13) . . . . ?
C49F C59F C60F C52F 0.5(19) . . . . ?
C58F C59F C60F C52F -142.8(12) . . . . ?
C49F C59F C60F C56F 142.4(12) . . . . ?
C58F C59F C60F C56F -1.0(13) . . . . ?
C1H C2H C3H C4H -136(6) . . . . ?
C2H C3H C4H C5H -114(6) . . . . ?
C3H C4H C5H C6H 136(6) . . . . ?
C11H C12H C13H C14H 132(5) . . . . ?
C12H C13H C14H C15H 29(8) . . . . ?
C13H C14H C15H C16H 168(5) . . . . ?
C1I C2I C3I C4I -169(5) . . . . ?
C2I C3I C4I C5I -175(7) . . . . ?
C3I C4I C5I C6I 179(5) . . . . ?
C11I C12I C13I C14I 175(6) . . . . ?
C12I C13I C14I C15I 178(5) . . . . ?
C13I C14I C15I C16I 161(8) . . . . ?
C1J C2J C3J C4J -179(7) . . . . ?
C2J C3J C4J C5J -173(7) . . . . ?
C3J C4J C5J C6J 33(12) . . . . ?
C11J C12J C13J C14J 99(6) . . . . ?
C12J C13J C14J C15J -173(3) . . . . ?
C13J C14J C15J C16J -175(4) . . . . ?
